data_7112789
loop_
_publ_author_name
'Kayser, Laure'
'Pattacini, Roberto'
'Rogez, Guillaume'
'Braunstein, Pierre'

_publ_section_title
;
 Nuclearity of nickel and mixed sodium-nickel complexes: dependence on the
 spacer in chelating pyridine-alcoholate ligands.
;
_journal_issue 35
_journal_name_full 'Chemical communications (Cambridge, England)'
_journal_page_first 6461
_journal_page_last 6463
_journal_paper_doi 10.1039/c0cc01425g
_journal_volume 46
_journal_year 2010
_chemical_formula_moiety 'C120 H122 N20 Na10 Ni6 O22'
_chemical_formula_sum 'C120 H122 N20 Na10 Ni6 O22'
_chemical_formula_weight 2778.54
_space_group_IT_number 2
_symmetry_cell_setting triclinic
_symmetry_Int_Tables_number 2
_symmetry_space_group_name_Hall '-P 1'
_symmetry_space_group_name_H-M 'P -1'
_atom_sites_solution_hydrogens geom
_atom_sites_solution_primary direct
_atom_sites_solution_secondary difmap
_audit_creation_method SHELXL-97
_cell_angle_alpha 98.239(3)
_cell_angle_beta 91.523(3)
_cell_angle_gamma 97.769(3)
_cell_formula_units_Z 2
_cell_length_a 16.6401(9)
_cell_length_b 18.7399(9)
_cell_length_c 28.9389(13)
_cell_measurement_reflns_used 100165
_cell_measurement_temperature 173(2)
_cell_measurement_theta_max 27.103
_cell_measurement_theta_min 0.998
_cell_volume 8839.3(8)
_computing_cell_refinement 'HKL Scalepack (Otwinowski & Minor 1997)'
_computing_data_collection 'Collect (Bruker AXS BV, 1997-2004)'
_computing_data_reduction 'HKL Denzo and Scalepack (Otwinowski & Minor 1997)'
_computing_molecular_graphics ORTEP
_computing_publication_material PLATON
_computing_structure_refinement 'SHELXL-97 (Sheldrick, 1997)'
_computing_structure_solution 'SHELXS-97 (Sheldrick, 1997)'
_diffrn_ambient_temperature 173(2)
_diffrn_detector_area_resol_mean 9
_diffrn_measured_fraction_theta_full 0.994
_diffrn_measured_fraction_theta_max 0.994
_diffrn_measurement_device '95mm CCD camera on \k-goniostat'
_diffrn_measurement_device_type KappaCCD
_diffrn_measurement_method CCD
_diffrn_radiation_monochromator graphite
_diffrn_radiation_probe x-ray
_diffrn_radiation_type MoK\a
_diffrn_radiation_wavelength 0.71073
_diffrn_reflns_av_R_equivalents 0.0768
_diffrn_reflns_av_sigmaI/netI 0.1516
_diffrn_reflns_limit_h_max 20
_diffrn_reflns_limit_h_min -15
_diffrn_reflns_limit_k_max 22
_diffrn_reflns_limit_k_min -22
_diffrn_reflns_limit_l_max 34
_diffrn_reflns_limit_l_min -35
_diffrn_reflns_number 79012
_diffrn_reflns_theta_full 25.50
_diffrn_reflns_theta_max 25.50
_diffrn_reflns_theta_min 1.23
_diffrn_source 'fine-focus sealed tube'
_exptl_absorpt_coefficient_mu 0.705
_exptl_absorpt_correction_type none
_exptl_crystal_colour green
_exptl_crystal_density_diffrn 1.044
_exptl_crystal_density_method 'not measured'
_exptl_crystal_description prism
_exptl_crystal_F_000 2872
_exptl_crystal_size_max 0.32
_exptl_crystal_size_mid 0.25
_exptl_crystal_size_min 0.20
_platon_squeeze_details
;
;
_refine_diff_density_max 0.422
_refine_diff_density_min -0.574
_refine_diff_density_rms 0.098
_refine_ls_extinction_method none
_refine_ls_goodness_of_fit_ref 0.971
_refine_ls_hydrogen_treatment mixed
_refine_ls_matrix_type full
_refine_ls_number_parameters 1609
_refine_ls_number_reflns 32717
_refine_ls_number_restraints 2
_refine_ls_restrained_S_all 0.971
_refine_ls_R_factor_all 0.1168
_refine_ls_R_factor_gt 0.0579
_refine_ls_shift/su_max 0.018
_refine_ls_shift/su_mean 0.000
_refine_ls_structure_factor_coef Fsqd
_refine_ls_weighting_details 'calc w=1/[\s^2^(Fo^2^)+(0.0550P)^2^+0.0000P] where P=(Fo^2^+2Fc^2^)/3'
_refine_ls_weighting_scheme calc
_refine_ls_wR_factor_gt 0.1374
_refine_ls_wR_factor_ref 0.1473
_reflns_number_gt 14378
_reflns_number_total 32717
_reflns_threshold_expression >2sigma(I)
_cod_data_source_file c0cc01425g.txt
_cod_data_source_block Compound2
_cod_database_code 7112789

loop_
_symmetry_equiv_pos_as_xyz
'x, y, z'
'-x, -y, -z'

loop_
_atom_site_label
_atom_site_type_symbol
_atom_site_fract_x
_atom_site_fract_y
_atom_site_fract_z
_atom_site_U_iso_or_equiv
_atom_site_adp_type
_atom_site_occupancy
_atom_site_symmetry_multiplicity
_atom_site_calc_flag
_atom_site_refinement_flags
Ni1 Ni 1.14384(3) 0.45835(3) 0.356568(19) 0.04252(16) Uani 1 1 d .
Ni2 Ni 0.74970(3) 0.49944(3) 0.433155(19) 0.04479(17) Uani 1 1 d .
Ni3 Ni 0.90019(4) 0.19796(3) 0.42909(2) 0.05296(19) Uani 1 1 d .
Ni4 Ni 0.14068(4) 0.30233(3) 0.04328(2) 0.04735(17) Uani 1 1 d .
Ni5 Ni -0.01270(3) 0.05619(3) 0.164057(18) 0.04188(16) Uani 1 1 d .
Ni6 Ni 0.27724(3) -0.00155(3) -0.003429(19) 0.04412(17) Uani 1 1 d .
Na1 Na 1.02726(10) 0.33489(8) 0.40215(5) 0.0438(4) Uani 1 1 d .
Na2 Na 0.97688(10) 0.48671(8) 0.40479(6) 0.0462(5) Uani 1 1 d .
Na3 Na 1.13877(10) 0.46379(9) 0.46907(5) 0.0453(5) Uani 1 1 d .
Na4 Na 0.85697(10) 0.36654(8) 0.44227(6) 0.0483(5) Uani 1 1 d .
Na5 Na 0.99223(11) 0.31734(9) 0.51039(6) 0.0521(5) Uani 1 1 d .
Na6 Na 0.05074(10) 0.17157(8) 0.09585(5) 0.0442(4) Uani 1 1 d .
Na7 Na 0.09111(10) 0.01400(8) 0.07583(5) 0.0424(4) Uani 1 1 d .
Na8 Na -0.10204(10) 0.04411(8) 0.06251(5) 0.0443(4) Uani 1 1 d .
Na9 Na 0.16735(10) 0.13063(9) 0.01542(6) 0.0468(5) Uani 1 1 d .
Na10 Na -0.00382(10) 0.18570(9) -0.00949(6) 0.0460(5) Uani 1 1 d .
O1 O 1.16086(17) 0.38106(15) 0.39838(9) 0.0455(8) Uani 1 1 d .
O2 O 1.02570(16) 0.41585(14) 0.34410(9) 0.0429(8) Uani 1 1 d .
O3 O 1.11567(17) 0.52913(15) 0.41135(9) 0.0445(8) Uani 1 1 d .
O4 O 0.99368(17) 0.41613(14) 0.46546(9) 0.0422(8) Uani 1 1 d D
O5 O 0.77448(17) 0.44477(15) 0.48588(10) 0.0457(8) Uani 1 1 d .
O6 O 0.83091(16) 0.58835(14) 0.46262(10) 0.0442(8) Uani 1 1 d .
O7 O 0.83186(17) 0.45286(15) 0.39294(10) 0.0486(8) Uani 1 1 d .
O8 O 0.90012(19) 0.27160(15) 0.38416(10) 0.0489(8) Uani 1 1 d .
O9 O 1.01892(17) 0.23906(15) 0.44926(10) 0.0487(8) Uani 1 1 d .
O10 O 0.85899(19) 0.26656(15) 0.48167(10) 0.0542(9) Uani 1 1 d .
O11 O 1.04792(18) 0.39332(15) 0.58289(11) 0.0547(9) Uani 1 1 d .
O12 O 0.17564(19) 0.23020(15) 0.08251(10) 0.0514(8) Uani 1 1 d .
O13 O -0.06322(17) 0.13115(15) 0.13150(9) 0.0438(8) Uani 1 1 d .
O14 O 0.10031(16) 0.09097(15) 0.14518(9) 0.0414(8) Uani 1 1 d .
O15 O -0.03308(17) -0.01976(15) 0.10650(9) 0.0431(8) Uani 1 1 d .
O16 O 0.02871(17) 0.08601(14) 0.02785(9) 0.0405(7) Uani 1 1 d D
O17 O 0.21241(17) 0.04660(15) -0.04616(10) 0.0463(8) Uani 1 1 d .
O18 O 0.19124(17) -0.09299(14) -0.01231(10) 0.0467(8) Uani 1 1 d .
O19 O 0.22622(17) 0.04786(15) 0.05308(10) 0.0466(8) Uani 1 1 d .
O20 O 0.13669(18) 0.22995(15) -0.01674(10) 0.0472(8) Uani 1 1 d .
O21 O 0.02179(17) 0.26861(15) 0.05543(9) 0.0474(8) Uani 1 1 d .
O22 O 0.11256(18) -0.10870(15) 0.05648(10) 0.0474(8) Uani 1 1 d .
N1 N 0.6707(2) 0.5687(2) 0.46848(13) 0.0490(10) Uani 1 1 d .
N2 N 0.7229(2) 0.5370(2) 0.36959(13) 0.0524(10) Uani 1 1 d .
N3 N 0.6584(2) 0.4051(2) 0.41741(15) 0.0496(10) Uani 1 1 d .
N4 N 0.8742(3) 0.1253(2) 0.47900(14) 0.0664(13) Uani 1 1 d .
N5 N 1.0323(3) 0.2475(2) 0.57473(15) 0.0679(13) Uani 1 1 d .
N6 N 0.9610(3) 0.12095(19) 0.38826(14) 0.0533(11) Uani 1 1 d .
N7 N 0.7862(3) 0.1601(2) 0.39511(17) 0.0657(13) Uani 1 1 d .
N8 N 1.1425(2) 0.55552(19) 0.32491(13) 0.0466(10) Uani 1 1 d .
N9 N 1.1509(2) 0.39524(18) 0.29075(12) 0.0431(10) Uani 1 1 d .
N10 N 1.2716(2) 0.4784(2) 0.36849(12) 0.0463(10) Uani 1 1 d .
N11 N 0.3269(2) -0.0708(2) -0.05675(12) 0.0490(10) Uani 1 1 d .
N12 N 0.3452(2) -0.03596(19) 0.04964(12) 0.0456(10) Uani 1 1 d .
N13 N 0.3597(2) 0.0937(2) -0.00812(14) 0.0487(10) Uani 1 1 d .
N14 N 0.1198(3) 0.38313(19) 0.09857(12) 0.0520(11) Uani 1 1 d .
N15 N 0.1241(2) 0.37282(19) -0.00700(13) 0.0505(10) Uani 1 1 d .
N16 N 0.0213(2) -0.03865(19) 0.18953(12) 0.0441(10) Uani 1 1 d .
N17 N 0.0849(3) -0.2547(2) 0.05832(14) 0.0573(11) Uani 1 1 d .
N18 N 0.0302(2) 0.12839(17) 0.22487(11) 0.0400(9) Uani 1 1 d .
N19 N -0.1329(2) 0.0428(2) 0.18798(12) 0.0462(10) Uani 1 1 d .
N20 N 0.2685(2) 0.3361(2) 0.04752(15) 0.0548(11) Uani 1 1 d .
C1 C 0.7967(3) 0.6524(2) 0.47315(17) 0.0550(14) Uani 1 1 d .
H1A H 0.8067 0.6821 0.4476 0.066 Uiso 1 1 calc R
H1B H 0.8236 0.6810 0.5022 0.066 Uiso 1 1 calc R
C2 C 0.7054(3) 0.6380(3) 0.47951(15) 0.0494(13) Uani 1 1 d .
C3 C 0.5917(3) 0.5551(3) 0.47302(16) 0.0595(14) Uani 1 1 d .
H3 H 0.5664 0.5059 0.4662 0.071 Uiso 1 1 calc R
C4 C 0.5440(3) 0.6076(3) 0.48705(18) 0.0667(16) Uani 1 1 d .
H4 H 0.4870 0.5952 0.4888 0.080 Uiso 1 1 calc R
C5 C 0.5811(4) 0.6800(3) 0.49872(19) 0.0754(17) Uani 1 1 d .
H5 H 0.5498 0.7176 0.5089 0.090 Uiso 1 1 calc R
C6 C 0.6640(3) 0.6954(3) 0.49518(16) 0.0606(15) Uani 1 1 d .
H6 H 0.6916 0.7436 0.5032 0.073 Uiso 1 1 calc R
C7 C 0.8179(3) 0.4532(3) 0.34570(17) 0.0616(15) Uani 1 1 d .
H7A H 0.7987 0.4026 0.3308 0.074 Uiso 1 1 calc R
H7B H 0.8702 0.4689 0.3322 0.074 Uiso 1 1 calc R
C8 C 0.7582(3) 0.5005(3) 0.33311(17) 0.0535(13) Uani 1 1 d .
C9 C 0.6671(3) 0.5807(3) 0.3602(2) 0.0670(15) Uani 1 1 d .
H9 H 0.6438 0.6075 0.3855 0.080 Uiso 1 1 calc R
C10 C 0.6437(4) 0.5874(3) 0.3159(2) 0.091(2) Uani 1 1 d .
H10 H 0.6033 0.6168 0.3102 0.109 Uiso 1 1 calc R
C11 C 0.6811(4) 0.5495(4) 0.2782(2) 0.102(2) Uani 1 1 d .
H11 H 0.6668 0.5540 0.2468 0.123 Uiso 1 1 calc R
C12 C 0.7374(4) 0.5065(3) 0.28739(19) 0.0742(17) Uani 1 1 d .
H12 H 0.7625 0.4806 0.2624 0.089 Uiso 1 1 calc R
C13 C 0.6548(3) 0.3656(3) 0.45327(18) 0.0482(13) Uani 1 1 d .
C14 C 0.7061(3) 0.3987(2) 0.49605(15) 0.0508(13) Uani 1 1 d .
H14A H 0.6732 0.4268 0.5180 0.061 Uiso 1 1 calc R
H14B H 0.7237 0.3594 0.5117 0.061 Uiso 1 1 calc R
C15 C 0.6084(3) 0.2983(3) 0.4481(2) 0.0612(15) Uani 1 1 d .
H15 H 0.6071 0.2708 0.4733 0.073 Uiso 1 1 calc R
C16 C 0.5678(3) 0.3107(3) 0.3710(2) 0.0744(18) Uani 1 1 d .
H16 H 0.5379 0.2928 0.3424 0.089 Uiso 1 1 calc R
C17 C 0.5633(3) 0.2697(3) 0.4070(2) 0.0761(18) Uani 1 1 d .
H17 H 0.5305 0.2235 0.4038 0.091 Uiso 1 1 calc R
C18 C 0.6168(3) 0.3795(3) 0.37683(19) 0.0647(15) Uani 1 1 d .
H18 H 0.6203 0.4075 0.3519 0.078 Uiso 1 1 calc R
C19 C 0.8050(3) 0.2287(2) 0.50781(17) 0.0607(15) Uani 1 1 d .
H19A H 0.7498 0.2234 0.4930 0.073 Uiso 1 1 calc R
H19B H 0.8044 0.2569 0.5394 0.073 Uiso 1 1 calc R
C20 C 0.8268(3) 0.1534(3) 0.51214(19) 0.0667(16) Uani 1 1 d .
C21 C 0.8929(4) 0.0570(3) 0.4799(2) 0.0857(19) Uani 1 1 d .
H21 H 0.9275 0.0377 0.4572 0.103 Uiso 1 1 calc R
C22 C 0.8633(4) 0.0149(3) 0.5126(2) 0.097(2) Uani 1 1 d .
H22 H 0.8766 -0.0329 0.5120 0.117 Uiso 1 1 calc R
C23 C 0.8144(4) 0.0426(3) 0.5463(2) 0.111(3) Uani 1 1 d .
H23 H 0.7937 0.0141 0.5691 0.133 Uiso 1 1 calc R
C24 C 0.7960(4) 0.1121(3) 0.5465(2) 0.093(2) Uani 1 1 d .
H24 H 0.7627 0.1321 0.5697 0.111 Uiso 1 1 calc R
C25 C 1.0632(3) 0.3641(2) 0.62343(18) 0.0615(15) Uani 1 1 d .
H25A H 1.0289 0.3840 0.6481 0.074 Uiso 1 1 calc R
H25B H 1.1206 0.3806 0.6341 0.074 Uiso 1 1 calc R
C26 C 1.0480(3) 0.2824(3) 0.61821(19) 0.0622(15) Uani 1 1 d .
C27 C 1.0188(4) 0.1742(3) 0.5698(2) 0.0833(19) Uani 1 1 d .
H27 H 1.0085 0.1484 0.5390 0.100 Uiso 1 1 calc R
C28 C 1.0188(5) 0.1339(3) 0.6060(3) 0.119(3) Uani 1 1 d .
H28 H 1.0110 0.0822 0.6002 0.143 Uiso 1 1 calc R
C29 C 1.0303(5) 0.1702(4) 0.6503(2) 0.124(3) Uani 1 1 d .
H29 H 1.0284 0.1446 0.6764 0.148 Uiso 1 1 calc R
C30 C 1.0449(4) 0.2449(3) 0.6563(2) 0.107(2) Uani 1 1 d .
H30 H 1.0531 0.2714 0.6870 0.129 Uiso 1 1 calc R
C31 C 1.0730(3) 0.1897(2) 0.43814(16) 0.0579(14) Uani 1 1 d .
H31A H 1.0871 0.1696 0.4666 0.069 Uiso 1 1 calc R
H31B H 1.1235 0.2157 0.4277 0.069 Uiso 1 1 calc R
C32 C 1.0400(4) 0.1272(2) 0.40016(17) 0.0570(15) Uani 1 1 d .
C33 C 0.9304(3) 0.0669(2) 0.35487(17) 0.0599(15) Uani 1 1 d .
H33 H 0.8742 0.0627 0.3463 0.072 Uiso 1 1 calc R
C34 C 0.9743(4) 0.0168(3) 0.33188(19) 0.0718(17) Uani 1 1 d .
H34 H 0.9500 -0.0206 0.3080 0.086 Uiso 1 1 calc R
C35 C 1.0550(4) 0.0237(3) 0.34528(18) 0.0702(17) Uani 1 1 d .
H35 H 1.0874 -0.0103 0.3307 0.084 Uiso 1 1 calc R
C36 C 1.0901(3) 0.0791(3) 0.37949(16) 0.0603(15) Uani 1 1 d .
H36 H 1.1461 0.0841 0.3886 0.072 Uiso 1 1 calc R
C37 C 0.7720(3) 0.1957(3) 0.3582(2) 0.0629(16) Uani 1 1 d .
C38 C 0.8396(3) 0.2552(3) 0.34972(18) 0.0624(15) Uani 1 1 d .
H38A H 0.8638 0.2397 0.3197 0.075 Uiso 1 1 calc R
H38B H 0.8156 0.2999 0.3466 0.075 Uiso 1 1 calc R
C39 C 0.7015(4) 0.1795(3) 0.3302(2) 0.089(2) Uani 1 1 d .
H39 H 0.6937 0.2062 0.3053 0.107 Uiso 1 1 calc R
C40 C 0.6568(5) 0.0867(4) 0.3768(3) 0.114(3) Uani 1 1 d .
H40 H 0.6179 0.0488 0.3845 0.137 Uiso 1 1 calc R
C41 C 0.6419(4) 0.1239(5) 0.3386(3) 0.112(3) Uani 1 1 d .
H41 H 0.5932 0.1113 0.3196 0.134 Uiso 1 1 calc R
C42 C 0.7262(4) 0.1065(3) 0.4013(2) 0.086(2) Uani 1 1 d .
H42 H 0.7352 0.0800 0.4262 0.103 Uiso 1 1 calc R
C43 C 1.1454(3) 0.5998(2) 0.40790(15) 0.0470(12) Uani 1 1 d .
H43A H 1.2015 0.6112 0.4217 0.056 Uiso 1 1 calc R
H43B H 1.1118 0.6326 0.4260 0.056 Uiso 1 1 calc R
C44 C 1.1454(3) 0.6139(3) 0.35745(16) 0.0502(13) Uani 1 1 d .
C45 C 1.1436(4) 0.5645(3) 0.28008(18) 0.0737(17) Uani 1 1 d .
H45 H 1.1414 0.5227 0.2569 0.088 Uiso 1 1 calc R
C46 C 1.1479(5) 0.6327(3) 0.2659(2) 0.115(3) Uani 1 1 d .
H46 H 1.1459 0.6372 0.2336 0.137 Uiso 1 1 calc R
C47 C 1.1552(4) 0.6934(3) 0.2992(2) 0.103(2) Uani 1 1 d .
H47 H 1.1629 0.7408 0.2905 0.123 Uiso 1 1 calc R
C48 C 1.1512(3) 0.6840(3) 0.34542(19) 0.0663(15) Uani 1 1 d .
H48 H 1.1523 0.7250 0.3690 0.080 Uiso 1 1 calc R
C49 C 1.0059(3) 0.3890(2) 0.29752(15) 0.0496(13) Uani 1 1 d .
H49A H 0.9800 0.4256 0.2832 0.059 Uiso 1 1 calc R
H49B H 0.9656 0.3446 0.2956 0.059 Uiso 1 1 calc R
C50 C 1.0782(3) 0.3707(2) 0.26931(15) 0.0459(12) Uani 1 1 d .
C51 C 1.2180(3) 0.3824(2) 0.26682(16) 0.0535(13) Uani 1 1 d .
H51 H 1.2697 0.3998 0.2819 0.064 Uiso 1 1 calc R
C52 C 1.2150(3) 0.3452(2) 0.22165(16) 0.0552(14) Uani 1 1 d .
H52 H 1.2631 0.3379 0.2058 0.066 Uiso 1 1 calc R
C53 C 1.1379(3) 0.3188(2) 0.20044(16) 0.0530(13) Uani 1 1 d .
H53 H 1.1327 0.2925 0.1697 0.064 Uiso 1 1 calc R
C54 C 1.0697(3) 0.3315(2) 0.22471(15) 0.0480(12) Uani 1 1 d .
H54 H 1.0171 0.3133 0.2109 0.058 Uiso 1 1 calc R
C55 C 1.2383(3) 0.3625(2) 0.39532(16) 0.0537(13) Uani 1 1 d .
H55A H 1.2380 0.3207 0.3701 0.064 Uiso 1 1 calc R
H55B H 1.2544 0.3469 0.4251 0.064 Uiso 1 1 calc R
C56 C 1.3009(3) 0.4250(3) 0.38534(15) 0.0464(12) Uani 1 1 d .
C57 C 1.3253(3) 0.5339(3) 0.35867(17) 0.0632(15) Uani 1 1 d .
H57 H 1.3045 0.5740 0.3484 0.076 Uiso 1 1 calc R
C58 C 1.4084(4) 0.5367(3) 0.3625(2) 0.0800(18) Uani 1 1 d .
H58 H 1.4441 0.5760 0.3538 0.096 Uiso 1 1 calc R
C59 C 1.4368(3) 0.4799(4) 0.3794(2) 0.0834(19) Uani 1 1 d .
H59 H 1.4936 0.4797 0.3833 0.100 Uiso 1 1 calc R
C60 C 1.3843(3) 0.4239(3) 0.39070(18) 0.0652(15) Uani 1 1 d .
H60 H 1.4040 0.3842 0.4021 0.078 Uiso 1 1 calc R
C61 C 0.2203(3) -0.1558(2) -0.03255(16) 0.0558(14) Uani 1 1 d .
H61A H 0.1762 -0.1875 -0.0522 0.067 Uiso 1 1 calc R
H61B H 0.2364 -0.1827 -0.0075 0.067 Uiso 1 1 calc R
C62 C 0.2916(3) -0.1404(3) -0.06193(16) 0.0536(13) Uani 1 1 d .
C63 C 0.3925(3) -0.0540(3) -0.08206(16) 0.0602(14) Uani 1 1 d .
H63 H 0.4170 -0.0046 -0.0787 0.072 Uiso 1 1 calc R
C64 C 0.4254(3) -0.1043(3) -0.11213(17) 0.0692(17) Uani 1 1 d .
H64 H 0.4720 -0.0905 -0.1287 0.083 Uiso 1 1 calc R
C65 C 0.3890(4) -0.1749(3) -0.11749(18) 0.0757(18) Uani 1 1 d .
H65 H 0.4102 -0.2109 -0.1383 0.091 Uiso 1 1 calc R
C66 C 0.3208(3) -0.1946(3) -0.09254(17) 0.0640(16) Uani 1 1 d .
H66 H 0.2950 -0.2436 -0.0963 0.077 Uiso 1 1 calc R
C67 C 0.2688(3) 0.0480(3) 0.09492(17) 0.0568(14) Uani 1 1 d .
H67A H 0.2295 0.0360 0.1187 0.068 Uiso 1 1 calc R
H67B H 0.2970 0.0979 0.1055 0.068 Uiso 1 1 calc R
C68 C 0.3306(3) -0.0040(2) 0.09302(17) 0.0478(13) Uani 1 1 d .
C69 C 0.3996(3) -0.0848(3) 0.04733(19) 0.0580(14) Uani 1 1 d .
H69 H 0.4119 -0.1073 0.0173 0.070 Uiso 1 1 calc R
C70 C 0.4366(3) -0.1029(3) 0.0847(2) 0.0760(17) Uani 1 1 d .
H70 H 0.4723 -0.1386 0.0808 0.091 Uiso 1 1 calc R
C71 C 0.4229(3) -0.0698(3) 0.1291(2) 0.0789(18) Uani 1 1 d .
H71 H 0.4498 -0.0811 0.1559 0.095 Uiso 1 1 calc R
C72 C 0.3695(3) -0.0203(3) 0.13313(17) 0.0611(14) Uani 1 1 d .
H72 H 0.3586 0.0033 0.1631 0.073 Uiso 1 1 calc R
C73 C 0.3360(3) 0.1287(3) -0.04192(17) 0.0466(12) Uani 1 1 d .
C74 C 0.2646(3) 0.0896(3) -0.07179(17) 0.0561(14) Uani 1 1 d .
H74A H 0.2347 0.1255 -0.0842 0.067 Uiso 1 1 calc R
H74B H 0.2836 0.0582 -0.0986 0.067 Uiso 1 1 calc R
C75 C 0.3759(3) 0.1979(3) -0.0475(2) 0.0645(15) Uani 1 1 d .
H75 H 0.3587 0.2216 -0.0721 0.077 Uiso 1 1 calc R
C76 C 0.4393(3) 0.2313(3) -0.0176(2) 0.0693(16) Uani 1 1 d .
H76 H 0.4655 0.2785 -0.0208 0.083 Uiso 1 1 calc R
C77 C 0.4643(3) 0.1951(3) 0.0169(2) 0.0675(16) Uani 1 1 d .
H77 H 0.5083 0.2167 0.0381 0.081 Uiso 1 1 calc R
C78 C 0.4237(3) 0.1264(3) 0.02024(17) 0.0562(14) Uani 1 1 d .
H78 H 0.4421 0.1010 0.0437 0.067 Uiso 1 1 calc R
C79 C -0.0176(3) 0.3209(2) 0.07918(17) 0.0586(14) Uani 1 1 d .
H79A H -0.0544 0.2985 0.1011 0.070 Uiso 1 1 calc R
H79B H -0.0512 0.3408 0.0567 0.070 Uiso 1 1 calc R
C80 C 0.0414(3) 0.3832(2) 0.10662(16) 0.0549(14) Uani 1 1 d .
C81 C 0.1738(3) 0.4362(3) 0.12323(17) 0.0621(15) Uani 1 1 d .
H81 H 0.2300 0.4357 0.1182 0.074 Uiso 1 1 calc R
C82 C 0.1516(4) 0.4910(3) 0.15516(18) 0.0764(18) Uani 1 1 d .
H82 H 0.1913 0.5273 0.1719 0.092 Uiso 1 1 calc R
C83 C 0.0688(5) 0.4917(3) 0.16233(18) 0.0778(18) Uani 1 1 d .
H83 H 0.0514 0.5295 0.1836 0.093 Uiso 1 1 calc R
C84 C 0.0126(4) 0.4369(3) 0.13819(17) 0.0675(16) Uani 1 1 d .
H84 H -0.0439 0.4357 0.1429 0.081 Uiso 1 1 calc R
C85 C 0.1632(3) 0.2661(2) -0.05343(17) 0.0536(13) Uani 1 1 d .
H85A H 0.1390 0.2376 -0.0832 0.064 Uiso 1 1 calc R
H85B H 0.2229 0.2684 -0.0545 0.064 Uiso 1 1 calc R
C86 C 0.1417(3) 0.3426(2) -0.04966(17) 0.0485(13) Uani 1 1 d .
C87 C 0.1088(3) 0.4415(3) -0.00054(19) 0.0635(15) Uani 1 1 d .
H87 H 0.0978 0.4631 0.0300 0.076 Uiso 1 1 calc R
C88 C 0.1082(3) 0.4828(3) -0.0370(2) 0.0776(18) Uani 1 1 d .
H88 H 0.0957 0.5312 -0.0318 0.093 Uiso 1 1 calc R
C89 C 0.1263(3) 0.4517(3) -0.08059(19) 0.0747(17) Uani 1 1 d .
H89 H 0.1271 0.4785 -0.1061 0.090 Uiso 1 1 calc R
C90 C 0.1435(3) 0.3801(3) -0.08710(18) 0.0621(15) Uani 1 1 d .
H90 H 0.1564 0.3577 -0.1170 0.075 Uiso 1 1 calc R
C91 C -0.0568(3) -0.0884(2) 0.11850(15) 0.0451(12) Uani 1 1 d .
H91A H -0.0479 -0.1259 0.0921 0.054 Uiso 1 1 calc R
H91B H -0.1156 -0.0942 0.1241 0.054 Uiso 1 1 calc R
C92 C -0.0110(3) -0.1002(2) 0.16117(16) 0.0453(12) Uani 1 1 d .
C93 C 0.0673(3) -0.0438(3) 0.22772(17) 0.0625(15) Uani 1 1 d .
H93 H 0.0900 -0.0003 0.2473 0.075 Uiso 1 1 calc R
C94 C 0.0831(4) -0.1106(3) 0.23969(18) 0.0744(17) Uani 1 1 d .
H94 H 0.1178 -0.1127 0.2659 0.089 Uiso 1 1 calc R
C95 C 0.0449(4) -0.1755(3) 0.21088(18) 0.0807(19) Uani 1 1 d .
H95 H 0.0509 -0.2221 0.2186 0.097 Uiso 1 1 calc R
C96 C -0.0006(3) -0.1689(3) 0.17182(18) 0.0631(15) Uani 1 1 d .
H96 H -0.0252 -0.2113 0.1519 0.076 Uiso 1 1 calc R
C97 C 0.1576(3) -0.1352(2) 0.09032(17) 0.0573(14) Uani 1 1 d .
H97A H 0.1464 -0.1104 0.1216 0.069 Uiso 1 1 calc R
H97B H 0.2161 -0.1218 0.0855 0.069 Uiso 1 1 calc R
C98 C 0.1409(3) -0.2167(3) 0.09035(18) 0.0525(13) Uani 1 1 d .
C99 C 0.0700(3) -0.3269(3) 0.0585(2) 0.0725(17) Uani 1 1 d .
H99 H 0.0314 -0.3547 0.0359 0.087 Uiso 1 1 calc R
C100 C 0.1074(5) -0.3636(3) 0.0895(3) 0.098(2) Uani 1 1 d .
H100 H 0.0944 -0.4148 0.0883 0.117 Uiso 1 1 calc R
C101 C 0.1636(5) -0.3235(4) 0.1219(2) 0.110(2) Uani 1 1 d .
H101 H 0.1906 -0.3465 0.1437 0.132 Uiso 1 1 calc R
C102 C 0.1807(4) -0.2484(3) 0.1223(2) 0.0863(19) Uani 1 1 d .
H102 H 0.2195 -0.2196 0.1444 0.104 Uiso 1 1 calc R
C103 C 0.1541(3) 0.1170(2) 0.18302(14) 0.0494(13) Uani 1 1 d .
H10A H 0.1937 0.1571 0.1750 0.059 Uiso 1 1 calc R
H10B H 0.1844 0.0775 0.1900 0.059 Uiso 1 1 calc R
C104 C 0.1105(3) 0.1446(2) 0.22625(14) 0.0416(12) Uani 1 1 d .
C105 C -0.0100(3) 0.1555(2) 0.26187(15) 0.0456(12) Uani 1 1 d .
H105 H -0.0675 0.1443 0.2607 0.055 Uiso 1 1 calc R
C106 C 0.0278(3) 0.1985(2) 0.30120(15) 0.0484(13) Uani 1 1 d .
H106 H -0.0028 0.2175 0.3262 0.058 Uiso 1 1 calc R
C107 C 0.1111(3) 0.2130(2) 0.30306(15) 0.0543(14) Uani 1 1 d .
H107 H 0.1386 0.2416 0.3301 0.065 Uiso 1 1 calc R
C108 C 0.1561(3) 0.1866(2) 0.26610(15) 0.0529(13) Uani 1 1 d .
H108 H 0.2137 0.1959 0.2672 0.063 Uiso 1 1 calc R
C109 C -0.1710(3) 0.0982(3) 0.18136(15) 0.0490(13) Uani 1 1 d .
C110 C -0.1244(3) 0.1571(2) 0.15702(15) 0.0489(13) Uani 1 1 d .
H11A H -0.1624 0.1752 0.1360 0.059 Uiso 1 1 calc R
H11B H -0.1008 0.1986 0.1808 0.059 Uiso 1 1 calc R
C111 C -0.2511(3) 0.1025(3) 0.19645(19) 0.0741(17) Uani 1 1 d .
H111 H -0.2777 0.1426 0.1913 0.089 Uiso 1 1 calc R
C112 C -0.2892(4) 0.0488(4) 0.2183(2) 0.101(2) Uani 1 1 d .
H112 H -0.3434 0.0501 0.2275 0.121 Uiso 1 1 calc R
C113 C -0.2478(4) -0.0082(3) 0.2270(2) 0.097(2) Uani 1 1 d .
H113 H -0.2723 -0.0451 0.2436 0.116 Uiso 1 1 calc R
C114 C -0.1691(3) -0.0099(3) 0.21074(17) 0.0643(15) Uani 1 1 d .
H114 H -0.1409 -0.0491 0.2159 0.077 Uiso 1 1 calc R
C115 C 0.2569(3) 0.2433(3) 0.09732(17) 0.0588(14) Uani 1 1 d .
H11C H 0.2815 0.1985 0.0880 0.071 Uiso 1 1 calc R
H11D H 0.2605 0.2537 0.1319 0.071 Uiso 1 1 calc R
C116 C 0.3062(3) 0.3054(3) 0.07841(17) 0.0503(13) Uani 1 1 d .
C117 C 0.3128(4) 0.3906(3) 0.0295(2) 0.0765(17) Uani 1 1 d .
H117 H 0.2876 0.4136 0.0069 0.092 Uiso 1 1 calc R
C118 C 0.3938(4) 0.4140(3) 0.0428(3) 0.094(2) Uani 1 1 d .
H118 H 0.4240 0.4519 0.0293 0.113 Uiso 1 1 calc R
C119 C 0.4299(4) 0.3811(4) 0.0763(2) 0.0843(19) Uani 1 1 d .
H119 H 0.4849 0.3974 0.0866 0.101 Uiso 1 1 calc R
C120 C 0.3874(4) 0.3263(3) 0.0942(2) 0.0719(17) Uani 1 1 d .
H120 H 0.4116 0.3025 0.1167 0.086 Uiso 1 1 calc R
H4O H 0.974(3) 0.442(2) 0.4900(11) 0.080 Uiso 1 1 d D
H16O H 0.021(3) 0.063(2) -0.0011(7) 0.080 Uiso 1 1 d D

loop_
_atom_site_aniso_label
_atom_site_aniso_U_11
_atom_site_aniso_U_22
_atom_site_aniso_U_33
_atom_site_aniso_U_23
_atom_site_aniso_U_13
_atom_site_aniso_U_12
Ni1 0.0444(4) 0.0430(4) 0.0416(3) 0.0069(3) 0.0078(3) 0.0093(3)
Ni2 0.0410(4) 0.0462(4) 0.0482(4) 0.0050(3) 0.0052(3) 0.0117(3)
Ni3 0.0620(5) 0.0378(4) 0.0595(4) 0.0067(3) 0.0181(3) 0.0061(3)
Ni4 0.0532(4) 0.0396(4) 0.0493(4) 0.0055(3) 0.0052(3) 0.0073(3)
Ni5 0.0455(4) 0.0429(3) 0.0380(3) 0.0038(3) 0.0043(3) 0.0108(3)
Ni6 0.0394(4) 0.0471(4) 0.0468(4) 0.0040(3) 0.0035(3) 0.0120(3)
Na1 0.0460(11) 0.0390(10) 0.0467(10) 0.0037(8) 0.0100(8) 0.0079(8)
Na2 0.0469(11) 0.0431(10) 0.0521(11) 0.0097(9) 0.0121(9) 0.0143(8)
Na3 0.0477(12) 0.0465(10) 0.0428(10) 0.0090(8) 0.0086(8) 0.0066(8)
Na4 0.0441(11) 0.0428(10) 0.0595(11) 0.0085(9) 0.0109(9) 0.0091(8)
Na5 0.0645(13) 0.0434(10) 0.0523(11) 0.0101(9) 0.0162(9) 0.0154(9)
Na6 0.0488(12) 0.0432(10) 0.0408(10) 0.0036(8) 0.0032(8) 0.0096(8)
Na7 0.0469(11) 0.0422(10) 0.0403(10) 0.0064(8) 0.0037(8) 0.0138(8)
Na8 0.0459(11) 0.0440(10) 0.0434(10) 0.0043(8) 0.0001(8) 0.0103(8)
Na9 0.0449(11) 0.0437(10) 0.0526(11) 0.0047(9) 0.0072(9) 0.0109(8)
Na10 0.0488(12) 0.0455(10) 0.0455(10) 0.0070(8) 0.0016(8) 0.0129(9)
O1 0.041(2) 0.0482(18) 0.0492(18) 0.0066(15) 0.0062(15) 0.0121(15)
O2 0.0395(19) 0.0434(18) 0.0460(19) 0.0041(15) 0.0029(15) 0.0086(14)
O3 0.050(2) 0.0410(19) 0.0453(18) 0.0118(15) 0.0097(15) 0.0093(15)
O4 0.0420(19) 0.0405(18) 0.0449(18) 0.0074(15) 0.0080(15) 0.0068(14)
O5 0.043(2) 0.0427(18) 0.0521(19) 0.0097(15) 0.0098(15) 0.0032(15)
O6 0.0390(19) 0.0390(17) 0.0567(19) 0.0073(15) 0.0059(15) 0.0119(14)
O7 0.054(2) 0.0522(19) 0.0419(19) 0.0071(16) 0.0086(16) 0.0161(16)
O8 0.048(2) 0.0459(19) 0.0516(19) 0.0062(16) 0.0035(17) 0.0016(16)
O9 0.053(2) 0.0422(18) 0.0545(19) 0.0098(15) 0.0148(16) 0.0127(16)
O10 0.068(2) 0.0343(17) 0.064(2) 0.0169(16) 0.0278(18) 0.0040(16)
O11 0.055(2) 0.0432(19) 0.073(2) 0.0240(18) 0.0139(18) 0.0144(16)
O12 0.053(2) 0.0474(19) 0.056(2) 0.0115(16) 0.0008(17) 0.0111(16)
O13 0.0421(19) 0.0510(19) 0.0410(17) 0.0065(15) 0.0071(15) 0.0152(15)
O14 0.0354(19) 0.0551(19) 0.0336(17) 0.0042(15) 0.0022(14) 0.0089(15)
O15 0.048(2) 0.0415(18) 0.0410(17) 0.0057(15) 0.0029(14) 0.0092(15)
O16 0.0452(19) 0.0412(18) 0.0370(17) 0.0063(14) 0.0031(15) 0.0125(14)
O17 0.042(2) 0.0514(19) 0.0482(18) 0.0119(16) -0.0010(15) 0.0139(16)
O18 0.043(2) 0.0393(18) 0.059(2) 0.0059(15) 0.0037(15) 0.0105(15)
O19 0.048(2) 0.0455(18) 0.0477(19) 0.0026(15) 0.0032(16) 0.0172(15)
O20 0.058(2) 0.0399(18) 0.0461(18) 0.0084(15) 0.0144(16) 0.0106(15)
O21 0.052(2) 0.0439(18) 0.0467(18) 0.0028(15) 0.0083(15) 0.0126(15)
O22 0.052(2) 0.0434(18) 0.0520(19) 0.0135(16) 0.0029(16) 0.0190(16)
N1 0.042(3) 0.049(3) 0.058(3) 0.010(2) 0.011(2) 0.007(2)
N2 0.052(3) 0.053(3) 0.054(3) 0.015(2) 0.001(2) 0.008(2)
N3 0.035(2) 0.051(3) 0.060(3) -0.004(2) 0.000(2) 0.0108(19)
N4 0.079(3) 0.046(3) 0.077(3) 0.014(2) 0.033(3) 0.009(2)
N5 0.098(4) 0.044(3) 0.065(3) 0.012(2) 0.016(3) 0.018(2)
N6 0.073(3) 0.032(2) 0.057(3) 0.008(2) 0.020(2) 0.008(2)
N7 0.065(3) 0.043(3) 0.085(3) -0.003(3) 0.020(3) 0.001(2)
N8 0.061(3) 0.041(2) 0.039(2) 0.009(2) 0.0055(19) 0.0056(19)
N9 0.046(3) 0.037(2) 0.046(2) 0.0061(18) 0.010(2) 0.0065(19)
N10 0.045(3) 0.048(3) 0.049(2) 0.015(2) 0.013(2) 0.008(2)
N11 0.041(3) 0.058(3) 0.048(2) 0.003(2) 0.003(2) 0.009(2)
N12 0.041(3) 0.045(2) 0.051(2) 0.007(2) -0.0031(19) 0.0069(19)
N13 0.039(3) 0.054(3) 0.053(3) 0.008(2) 0.004(2) 0.006(2)
N14 0.075(3) 0.038(2) 0.043(2) 0.0072(19) 0.002(2) 0.006(2)
N15 0.068(3) 0.033(2) 0.055(3) 0.016(2) 0.012(2) 0.010(2)
N16 0.052(3) 0.046(2) 0.037(2) 0.008(2) -0.003(2) 0.014(2)
N17 0.067(3) 0.042(3) 0.065(3) 0.009(2) 0.000(2) 0.017(2)
N18 0.044(3) 0.037(2) 0.039(2) 0.0069(17) 0.0039(19) 0.0055(18)
N19 0.046(3) 0.043(2) 0.048(2) 0.002(2) 0.005(2) 0.005(2)
N20 0.054(3) 0.046(3) 0.065(3) 0.011(2) 0.006(2) 0.006(2)
C1 0.048(3) 0.047(3) 0.072(3) 0.005(3) 0.007(3) 0.015(2)
C2 0.041(3) 0.065(4) 0.048(3) 0.014(3) 0.013(2) 0.020(3)
C3 0.045(4) 0.062(3) 0.069(4) 0.002(3) 0.008(3) 0.008(3)
C4 0.052(4) 0.077(4) 0.078(4) 0.015(3) 0.015(3) 0.025(3)
C5 0.071(4) 0.078(4) 0.091(4) 0.024(3) 0.033(3) 0.038(3)
C6 0.060(4) 0.058(3) 0.072(4) 0.015(3) 0.015(3) 0.026(3)
C7 0.073(4) 0.060(3) 0.056(3) 0.002(3) 0.005(3) 0.030(3)
C8 0.056(3) 0.054(3) 0.049(3) 0.000(3) 0.001(3) 0.012(3)
C9 0.070(4) 0.071(4) 0.068(4) 0.019(3) 0.008(3) 0.026(3)
C10 0.100(5) 0.109(5) 0.084(5) 0.042(4) 0.013(4) 0.055(4)
C11 0.126(6) 0.140(6) 0.064(4) 0.040(4) 0.011(4) 0.071(5)
C12 0.089(5) 0.092(4) 0.051(4) 0.025(3) 0.010(3) 0.032(4)
C13 0.040(3) 0.047(3) 0.061(3) 0.012(3) 0.011(3) 0.012(3)
C14 0.059(4) 0.051(3) 0.046(3) 0.012(3) 0.005(3) 0.013(3)
C15 0.041(3) 0.058(4) 0.085(4) 0.012(3) 0.013(3) 0.006(3)
C16 0.055(4) 0.079(4) 0.078(4) -0.018(4) -0.008(3) 0.001(3)
C17 0.064(4) 0.060(4) 0.096(5) -0.010(4) 0.005(4) -0.002(3)
C18 0.050(4) 0.071(4) 0.071(4) 0.000(3) -0.006(3) 0.012(3)
C19 0.072(4) 0.044(3) 0.069(3) 0.015(3) 0.026(3) 0.011(3)
C20 0.068(4) 0.055(3) 0.082(4) 0.021(3) 0.030(3) 0.008(3)
C21 0.114(5) 0.050(4) 0.103(5) 0.022(4) 0.030(4) 0.032(4)
C22 0.135(6) 0.051(4) 0.120(5) 0.046(4) 0.052(5) 0.020(4)
C23 0.136(6) 0.083(5) 0.136(6) 0.065(4) 0.077(5) 0.032(4)
C24 0.122(6) 0.062(4) 0.110(5) 0.046(4) 0.063(4) 0.026(4)
C25 0.069(4) 0.047(3) 0.072(4) 0.005(3) 0.019(3) 0.018(3)
C26 0.084(4) 0.054(3) 0.055(3) 0.016(3) 0.021(3) 0.022(3)
C27 0.121(6) 0.048(4) 0.083(4) 0.010(3) 0.016(4) 0.015(3)
C28 0.228(9) 0.057(4) 0.091(5) 0.037(4) 0.039(5) 0.046(5)
C29 0.248(10) 0.068(5) 0.071(5) 0.029(4) 0.052(5) 0.051(5)
C30 0.190(8) 0.070(5) 0.074(4) 0.026(4) 0.042(5) 0.042(5)
C31 0.068(4) 0.052(3) 0.061(3) 0.018(3) 0.021(3) 0.023(3)
C32 0.084(4) 0.041(3) 0.051(3) 0.010(3) 0.028(3) 0.018(3)
C33 0.091(4) 0.035(3) 0.058(3) 0.013(3) 0.019(3) 0.014(3)
C34 0.113(6) 0.041(3) 0.064(4) 0.013(3) 0.013(4) 0.013(3)
C35 0.114(6) 0.050(4) 0.055(4) 0.012(3) 0.025(4) 0.033(4)
C36 0.086(4) 0.051(3) 0.052(3) 0.016(3) 0.021(3) 0.026(3)
C37 0.046(4) 0.052(4) 0.084(4) -0.023(3) 0.012(3) 0.014(3)
C38 0.057(4) 0.054(3) 0.078(4) 0.013(3) 0.010(3) 0.010(3)
C39 0.064(5) 0.093(5) 0.102(5) -0.011(4) -0.011(4) 0.008(4)
C40 0.080(6) 0.102(6) 0.137(7) -0.020(6) 0.016(6) -0.035(5)
C41 0.050(5) 0.125(7) 0.140(7) -0.022(6) 0.006(5) -0.015(5)
C42 0.080(5) 0.057(4) 0.114(5) 0.004(4) 0.027(4) -0.014(4)
C43 0.054(3) 0.043(3) 0.045(3) 0.009(2) 0.014(2) 0.007(2)
C44 0.052(3) 0.053(3) 0.047(3) 0.009(3) 0.003(2) 0.011(3)
C45 0.121(5) 0.054(4) 0.050(4) 0.015(3) -0.005(3) 0.019(3)
C46 0.220(9) 0.067(4) 0.056(4) 0.008(4) -0.012(4) 0.022(5)
C47 0.181(8) 0.055(4) 0.075(5) 0.018(4) -0.007(4) 0.022(4)
C48 0.098(5) 0.044(3) 0.058(4) 0.009(3) -0.003(3) 0.014(3)
C49 0.056(3) 0.046(3) 0.047(3) 0.008(2) 0.000(2) 0.013(2)
C50 0.062(4) 0.035(3) 0.042(3) 0.011(2) 0.007(3) 0.008(2)
C51 0.055(4) 0.052(3) 0.054(3) 0.011(3) 0.008(3) 0.008(3)
C52 0.072(4) 0.050(3) 0.046(3) 0.009(3) 0.016(3) 0.009(3)
C53 0.079(4) 0.041(3) 0.041(3) 0.008(2) 0.004(3) 0.015(3)
C54 0.060(4) 0.040(3) 0.046(3) 0.010(2) 0.002(3) 0.011(2)
C55 0.047(3) 0.059(3) 0.056(3) 0.007(3) 0.012(3) 0.011(3)
C56 0.042(3) 0.060(3) 0.035(3) -0.003(2) 0.000(2) 0.010(3)
C57 0.052(4) 0.068(4) 0.072(4) 0.009(3) 0.001(3) 0.019(3)
C58 0.048(4) 0.093(5) 0.102(5) 0.023(4) 0.010(3) 0.011(3)
C59 0.034(4) 0.098(5) 0.117(5) 0.017(4) 0.001(3) 0.005(4)
C60 0.044(4) 0.072(4) 0.080(4) 0.004(3) -0.001(3) 0.019(3)
C61 0.061(4) 0.045(3) 0.060(3) 0.001(3) 0.002(3) 0.014(3)
C62 0.047(3) 0.054(3) 0.057(3) 0.000(3) 0.000(3) 0.006(3)
C63 0.047(3) 0.073(4) 0.059(3) 0.007(3) 0.004(3) 0.004(3)
C64 0.048(4) 0.098(5) 0.059(3) -0.011(3) 0.010(3) 0.026(3)
C65 0.079(5) 0.092(5) 0.057(4) -0.013(3) 0.009(3) 0.037(4)
C66 0.066(4) 0.061(3) 0.062(3) -0.016(3) -0.001(3) 0.024(3)
C67 0.051(3) 0.062(3) 0.056(3) 0.002(3) -0.006(3) 0.014(3)
C68 0.040(3) 0.045(3) 0.057(3) 0.001(3) 0.007(3) 0.004(2)
C69 0.038(3) 0.066(4) 0.071(4) 0.005(3) 0.008(3) 0.019(3)
C70 0.075(4) 0.085(4) 0.077(4) 0.012(4) -0.011(3) 0.047(3)
C71 0.089(5) 0.090(4) 0.072(4) 0.023(3) -0.004(3) 0.053(4)
C72 0.065(4) 0.083(4) 0.039(3) 0.013(3) -0.005(3) 0.019(3)
C73 0.038(3) 0.049(3) 0.058(3) 0.011(3) 0.007(3) 0.016(3)
C74 0.050(3) 0.062(3) 0.058(3) 0.007(3) 0.000(3) 0.017(3)
C75 0.043(4) 0.062(4) 0.095(4) 0.014(3) 0.011(3) 0.024(3)
C76 0.055(4) 0.055(4) 0.098(5) 0.008(4) -0.005(3) 0.014(3)
C77 0.049(4) 0.053(4) 0.092(5) -0.010(3) 0.003(3) 0.001(3)
C78 0.047(4) 0.065(4) 0.057(3) -0.002(3) -0.001(3) 0.018(3)
C79 0.064(4) 0.051(3) 0.064(3) 0.007(3) 0.012(3) 0.019(3)
C80 0.068(4) 0.048(3) 0.050(3) 0.000(3) 0.002(3) 0.020(3)
C81 0.087(4) 0.041(3) 0.056(3) 0.008(3) -0.010(3) 0.003(3)
C82 0.128(6) 0.045(3) 0.053(4) -0.001(3) -0.033(4) 0.013(4)
C83 0.136(6) 0.052(4) 0.050(3) 0.010(3) -0.006(4) 0.031(4)
C84 0.101(5) 0.046(3) 0.059(3) 0.003(3) 0.000(3) 0.029(3)
C85 0.059(4) 0.041(3) 0.063(3) 0.008(3) 0.007(3) 0.011(2)
C86 0.057(3) 0.044(3) 0.049(3) 0.017(3) 0.010(3) 0.009(2)
C87 0.074(4) 0.044(3) 0.074(4) 0.008(3) 0.013(3) 0.014(3)
C88 0.092(5) 0.055(4) 0.095(5) 0.024(4) 0.024(4) 0.026(3)
C89 0.096(5) 0.071(4) 0.070(4) 0.039(3) 0.020(3) 0.027(3)
C90 0.078(4) 0.060(4) 0.054(3) 0.014(3) 0.020(3) 0.022(3)
C91 0.046(3) 0.048(3) 0.042(3) 0.006(2) -0.001(2) 0.010(2)
C92 0.047(3) 0.042(3) 0.047(3) 0.007(3) 0.004(2) 0.008(2)
C93 0.080(4) 0.063(4) 0.045(3) 0.002(3) 0.000(3) 0.019(3)
C94 0.117(5) 0.071(4) 0.048(3) 0.020(3) -0.002(3) 0.047(4)
C95 0.148(6) 0.051(4) 0.051(3) 0.016(3) -0.010(4) 0.036(4)
C96 0.078(4) 0.051(3) 0.062(4) 0.006(3) 0.005(3) 0.014(3)
C97 0.065(4) 0.044(3) 0.061(3) 0.008(3) 0.005(3) 0.001(3)
C98 0.058(4) 0.051(3) 0.054(3) 0.017(3) 0.004(3) 0.016(3)
C99 0.076(4) 0.047(4) 0.094(4) 0.004(3) -0.008(3) 0.018(3)
C100 0.124(6) 0.052(4) 0.125(6) 0.030(4) 0.003(5) 0.021(4)
C101 0.168(8) 0.071(5) 0.102(5) 0.041(4) -0.032(5) 0.035(5)
C102 0.111(5) 0.070(4) 0.080(4) 0.021(4) -0.031(4) 0.020(4)
C103 0.048(3) 0.057(3) 0.044(3) 0.004(2) 0.004(2) 0.017(2)
C104 0.058(4) 0.040(3) 0.029(3) 0.007(2) 0.000(2) 0.015(2)
C105 0.058(3) 0.033(3) 0.046(3) 0.005(2) 0.006(3) 0.008(2)
C106 0.064(4) 0.046(3) 0.038(3) 0.008(2) 0.008(3) 0.016(3)
C107 0.089(5) 0.042(3) 0.032(3) 0.003(2) 0.001(3) 0.011(3)
C108 0.064(4) 0.052(3) 0.044(3) 0.010(3) -0.003(3) 0.012(3)
C109 0.048(3) 0.055(3) 0.045(3) 0.004(3) 0.004(2) 0.014(3)
C110 0.051(3) 0.052(3) 0.044(3) 0.004(2) 0.001(2) 0.010(3)
C111 0.057(4) 0.085(4) 0.086(4) 0.013(4) 0.018(3) 0.025(3)
C112 0.066(5) 0.100(5) 0.147(6) 0.034(5) 0.055(4) 0.020(4)
C113 0.064(5) 0.090(5) 0.140(6) 0.028(4) 0.051(4) 0.003(4)
C114 0.064(4) 0.063(4) 0.068(4) 0.018(3) 0.009(3) 0.004(3)
C115 0.053(4) 0.067(4) 0.055(3) 0.000(3) -0.007(3) 0.015(3)
C116 0.055(4) 0.042(3) 0.051(3) -0.001(3) 0.009(3) 0.006(3)
C117 0.073(5) 0.063(4) 0.097(5) 0.031(3) 0.008(4) 0.003(3)
C118 0.078(6) 0.068(4) 0.129(6) 0.016(4) 0.012(5) -0.017(4)
C119 0.058(4) 0.074(5) 0.115(5) 0.013(4) -0.009(4) -0.007(4)
C120 0.054(4) 0.059(4) 0.097(4) 0.001(3) -0.002(3) 0.001(3)

loop_
_atom_type_symbol
_atom_type_description
_atom_type_scat_dispersion_real
_atom_type_scat_dispersion_imag
_atom_type_scat_source
Ni Ni 0.3393 1.1124 'International Tables Vol C Tables 4.2.6.8 and 6.1.1.4'
Na Na 0.0362 0.0249 'International Tables Vol C Tables 4.2.6.8 and 6.1.1.4'
O O 0.0106 0.0060 'International Tables Vol C Tables 4.2.6.8 and 6.1.1.4'
N N 0.0061 0.0033 'International Tables Vol C Tables 4.2.6.8 and 6.1.1.4'
C C 0.0033 0.0016 'International Tables Vol C Tables 4.2.6.8 and 6.1.1.4'
H H 0.0000 0.0000 'International Tables Vol C Tables 4.2.6.8 and 6.1.1.4'

loop_
_geom_angle_atom_site_label_1
_geom_angle_atom_site_label_2
_geom_angle_atom_site_label_3
_geom_angle
_geom_angle_site_symmetry_1
_geom_angle_site_symmetry_3
O2 Ni1 O3 91.08(11) . .
O2 Ni1 O1 90.90(12) . .
O3 Ni1 O1 92.42(11) . .
O2 Ni1 N9 80.29(13) . .
O3 Ni1 N9 165.83(14) . .
O1 Ni1 N9 98.88(12) . .
O2 Ni1 N10 167.32(13) . .
O3 Ni1 N10 97.28(12) . .
O1 Ni1 N10 79.28(14) . .
N9 Ni1 N10 93.22(14) . .
O2 Ni1 N8 98.62(13) . .
O3 Ni1 N8 78.86(12) . .
O1 Ni1 N8 167.15(13) . .
N9 Ni1 N8 91.26(13) . .
N10 Ni1 N8 92.36(15) . .
O2 Ni1 Na2 44.83(7) . .
O3 Ni1 Na2 46.27(9) . .
O1 Ni1 Na2 91.35(8) . .
N9 Ni1 Na2 124.40(11) . .
N10 Ni1 Na2 142.31(9) . .
N8 Ni1 Na2 89.38(10) . .
O2 Ni1 Na3 94.60(8) . .
O3 Ni1 Na3 43.59(9) . .
O1 Ni1 Na3 49.00(7) . .
N9 Ni1 Na3 147.65(10) . .
N10 Ni1 Na3 85.05(10) . .
N8 Ni1 Na3 121.07(10) . .
Na2 Ni1 Na3 62.31(4) . .
O2 Ni1 Na1 47.72(9) . .
O3 Ni1 Na1 85.61(9) . .
O1 Ni1 Na1 43.99(8) . .
N9 Ni1 Na1 96.58(10) . .
N10 Ni1 Na1 123.24(12) . .
N8 Ni1 Na1 142.79(10) . .
Na2 Ni1 Na1 56.44(4) . .
Na3 Ni1 Na1 59.03(4) . .
O5 Ni2 O7 91.43(11) . .
O5 Ni2 O6 90.80(12) . .
O7 Ni2 O6 94.84(11) . .
O5 Ni2 N2 168.88(13) . .
O7 Ni2 N2 80.94(14) . .
O6 Ni2 N2 97.86(13) . .
O5 Ni2 N1 98.74(13) . .
O7 Ni2 N1 167.68(14) . .
O6 Ni2 N1 78.16(13) . .
N2 Ni2 N1 89.90(15) . .
O5 Ni2 N3 79.90(15) . .
O7 Ni2 N3 93.15(12) . .
O6 Ni2 N3 167.89(14) . .
N2 Ni2 N3 92.38(16) . .
N1 Ni2 N3 95.47(14) . .
O5 Ni2 Na3 44.08(8) . 2_766
O7 Ni2 Na3 97.29(9) . 2_766
O6 Ni2 Na3 46.86(9) . 2_766
N2 Ni2 Na3 144.61(11) . 2_766
N1 Ni2 Na3 85.39(11) . 2_766
N3 Ni2 Na3 122.97(13) . 2_766
O5 Ni2 Na4 46.36(8) . .
O7 Ni2 Na4 45.84(9) . .
O6 Ni2 Na4 100.78(8) . .
N2 Ni2 Na4 124.46(11) . .
N1 Ni2 Na4 145.04(11) . .
N3 Ni2 Na4 78.45(11) . .
Na3 Ni2 Na4 70.28(4) 2_766 .
O8 Ni3 O10 92.22(11) . .
O8 Ni3 O9 89.59(12) . .
O10 Ni3 O9 91.27(12) . .
O8 Ni3 N7 81.17(17) . .
O10 Ni3 N7 96.01(14) . .
O9 Ni3 N7 168.43(16) . .
O8 Ni3 N6 98.65(13) . .
O10 Ni3 N6 165.78(16) . .
O9 Ni3 N6 79.74(15) . .
N7 Ni3 N6 94.70(16) . .
O8 Ni3 N4 167.61(14) . .
O10 Ni3 N4 79.86(13) . .
O9 Ni3 N4 100.02(15) . .
N7 Ni3 N4 90.13(19) . .
N6 Ni3 N4 90.79(14) . .
O8 Ni3 Na5 92.25(9) . .
O10 Ni3 Na5 47.65(9) . .
O9 Ni3 Na5 43.63(7) . .
N7 Ni3 Na5 143.03(10) . .
N6 Ni3 Na5 122.26(14) . .
N4 Ni3 Na5 89.43(12) . .
O8 Ni3 Na1 43.27(9) . .
O10 Ni3 Na1 89.85(8) . .
O9 Ni3 Na1 46.45(9) . .
N7 Ni3 Na1 124.36(15) . .
N6 Ni3 Na1 91.81(11) . .
N4 Ni3 Na1 145.02(13) . .
Na5 Ni3 Na1 60.12(4) . .
O8 Ni3 Na4 47.96(8) . .
O10 Ni3 Na4 44.33(9) . .
O9 Ni3 Na4 88.73(8) . .
N7 Ni3 Na4 90.20(12) . .
N6 Ni3 Na4 145.04(11) . .
N4 Ni3 Na4 123.85(10) . .
Na5 Ni3 Na4 60.16(5) . .
Na1 Ni3 Na4 57.75(4) . .
O12 Ni4 O20 92.36(12) . .
O12 Ni4 O21 89.78(12) . .
O20 Ni4 O21 92.33(11) . .
O12 Ni4 N14 97.64(13) . .
O20 Ni4 N14 166.69(15) . .
O21 Ni4 N14 78.99(14) . .
O12 Ni4 N20 80.44(16) . .
O20 Ni4 N20 97.11(13) . .
O21 Ni4 N20 166.64(15) . .
N14 Ni4 N20 93.21(15) . .
O12 Ni4 N15 168.03(13) . .
O20 Ni4 N15 80.14(13) . .
O21 Ni4 N15 99.77(13) . .
N14 Ni4 N15 91.30(14) . .
N20 Ni4 N15 91.16(17) . .
O12 Ni4 Na10 92.56(9) . .
O20 Ni4 Na10 48.23(9) . .
O21 Ni4 Na10 44.12(8) . .
N14 Ni4 Na10 122.14(12) . .
N20 Ni4 Na10 144.62(10) . .
N15 Ni4 Na10 89.38(11) . .
O12 Ni4 Na6 43.47(9) . .
O20 Ni4 Na6 89.11(9) . .
O21 Ni4 Na6 46.62(9) . .
N14 Ni4 Na6 92.11(11) . .
N20 Ni4 Na6 123.85(13) . .
N15 Ni4 Na6 144.53(11) . .
Na10 Ni4 Na6 59.36(4) . .
O12 Ni4 Na9 48.66(8) . .
O20 Ni4 Na9 43.79(9) . .
O21 Ni4 Na9 89.22(8) . .
N14 Ni4 Na9 144.66(11) . .
N20 Ni4 Na9 91.08(11) . .
N15 Ni4 Na9 123.68(10) . .
Na10 Ni4 Na9 60.01(4) . .
Na6 Ni4 Na9 57.18(4) . .
O15 Ni5 O14 91.98(11) . .
O15 Ni5 O13 92.00(11) . .
O14 Ni5 O13 92.77(11) . .
O15 Ni5 N18 169.08(13) . .
O14 Ni5 N18 80.26(12) . .
O13 Ni5 N18 96.02(12) . .
O15 Ni5 N19 96.87(12) . .
O14 Ni5 N19 168.22(13) . .
O13 Ni5 N19 79.21(14) . .
N18 Ni5 N19 91.92(13) . .
O15 Ni5 N16 78.13(13) . .
O14 Ni5 N16 94.37(13) . .
O13 Ni5 N16 167.99(13) . .
N18 Ni5 N16 94.69(14) . .
N19 Ni5 N16 95.04(15) . .
O15 Ni5 Na7 46.44(8) . .
O14 Ni5 Na7 45.60(8) . .
O13 Ni5 Na7 91.59(8) . .
N18 Ni5 Na7 125.66(10) . .
N19 Ni5 Na7 142.21(10) . .
N16 Ni5 Na7 86.55(9) . .
O15 Ni5 Na8 44.00(9) . .
O14 Ni5 Na8 96.77(9) . .
O13 Ni5 Na8 48.19(8) . .
N18 Ni5 Na8 144.11(10) . .
N19 Ni5 Na8 84.38(11) . .
N16 Ni5 Na8 121.17(10) . .
Na7 Ni5 Na8 63.22(4) . .
O15 Ni5 Na6 87.38(9) . .
O14 Ni5 Na6 48.75(9) . .
O13 Ni5 Na6 44.52(8) . .
N18 Ni5 Na6 93.14(10) . .
N19 Ni5 Na6 123.73(12) . .
N16 Ni5 Na6 140.11(10) . .
Na7 Ni5 Na6 57.70(4) . .
Na8 Ni5 Na6 60.87(4) . .
O17 Ni6 O19 90.86(12) . .
O17 Ni6 O18 91.18(12) . .
O19 Ni6 O18 94.36(11) . .
O17 Ni6 N12 170.28(12) . .
O19 Ni6 N12 80.95(13) . .
O18 Ni6 N12 94.63(13) . .
O17 Ni6 N13 79.64(15) . .
O19 Ni6 N13 92.20(12) . .
O18 Ni6 N13 168.79(15) . .
N12 Ni6 N13 95.36(16) . .
O17 Ni6 N11 96.61(13) . .
O19 Ni6 N11 169.49(14) . .
O18 Ni6 N11 78.16(13) . .
N12 Ni6 N11 92.21(14) . .
N13 Ni6 N11 96.39(14) . .
O17 Ni6 Na9 47.29(8) . .
O19 Ni6 Na9 44.87(9) . .
O18 Ni6 Na9 102.70(8) . .
N12 Ni6 Na9 123.53(10) . .
N13 Ni6 Na9 75.81(10) . .
N11 Ni6 Na9 143.69(11) . .
O17 Ni6 Na8 44.25(9) . 2
O19 Ni6 Na8 92.45(9) . 2
O18 Ni6 Na8 46.96(9) . 2
N12 Ni6 Na8 140.68(10) . 2
N13 Ni6 Na8 123.73(13) . 2
N11 Ni6 Na8 87.81(10) . 2
Na9 Ni6 Na8 69.07(4) . 2
O1 Na1 O8 162.84(11) . .
O1 Na1 O4 98.94(11) . .
O8 Na1 O4 97.63(11) . .
O1 Na1 O9 108.44(12) . .
O8 Na1 O9 75.75(12) . .
O4 Na1 O9 90.66(10) . .
O1 Na1 O2 76.24(11) . .
O8 Na1 O2 97.34(12) . .
O4 Na1 O2 96.99(10) . .
O9 Na1 O2 170.36(11) . .
O1 Na1 Na2 91.14(9) . .
O8 Na1 Na2 96.09(9) . .
O4 Na1 Na2 50.02(8) . .
O9 Na1 Na2 139.00(8) . .
O2 Na1 Na2 47.40(7) . .
O1 Na1 Na4 145.05(9) . .
O8 Na1 Na4 50.21(8) . .
O4 Na1 Na4 48.02(8) . .
O9 Na1 Na4 86.07(8) . .
O2 Na1 Na4 94.68(8) . .
Na2 Na1 Na4 60.16(5) . .
O1 Na1 Na3 49.61(7) . .
O8 Na1 Na3 147.14(9) . .
O4 Na1 Na3 49.51(8) . .
O9 Na1 Na3 101.19(9) . .
O2 Na1 Na3 88.26(8) . .
Na2 Na1 Na3 64.39(5) . .
Na4 Na1 Na3 97.18(5) . .
O1 Na1 Na5 108.29(9) . .
O8 Na1 Na5 86.30(9) . .
O4 Na1 Na5 47.58(8) . .
O9 Na1 Na5 43.12(7) . .
O2 Na1 Na5 144.41(8) . .
Na2 Na1 Na5 97.04(5) . .
Na4 Na1 Na5 60.84(5) . .
Na3 Na1 Na5 71.31(5) . .
O1 Na1 Ni1 38.72(8) . .
O8 Na1 Ni1 135.05(10) . .
O4 Na1 Ni1 94.79(8) . .
O9 Na1 Ni1 147.17(10) . .
O2 Na1 Ni1 38.15(7) . .
Na2 Na1 Ni1 60.99(4) . .
Na4 Na1 Ni1 121.00(6) . .
Na3 Na1 Ni1 60.22(4) . .
Na5 Na1 Ni1 131.47(6) . .
O1 Na1 Ni3 145.11(10) . .
O8 Na1 Ni3 37.37(8) . .
O4 Na1 Ni3 93.25(8) . .
O9 Na1 Ni3 38.47(8) . .
O2 Na1 Ni3 134.62(9) . .
Na2 Na1 Ni3 121.09(6) . .
Na4 Na1 Ni3 61.28(4) . .
Na3 Na1 Ni3 129.80(6) . .
Na5 Na1 Ni3 58.54(4) . .
Ni1 Na1 Ni3 169.98(6) . .
O2 Na2 O11 133.76(13) . 2_766
O2 Na2 O3 77.47(10) . .
O11 Na2 O3 88.70(12) 2_766 .
O2 Na2 O4 99.86(11) . .
O11 Na2 O4 124.26(12) 2_766 .
O3 Na2 O4 89.62(11) . .
O2 Na2 O7 102.69(11) . .
O11 Na2 O7 86.85(11) 2_766 .
O3 Na2 O7 173.88(13) . .
O4 Na2 O7 96.36(11) . .
O2 Na2 C7 84.13(12) . .
O11 Na2 C7 86.53(13) 2_766 .
O3 Na2 C7 149.32(14) . .
O4 Na2 C7 117.85(13) . .
O7 Na2 C7 26.08(11) . .
O2 Na2 Na1 51.35(8) . .
O11 Na2 Na1 171.09(12) 2_766 .
O3 Na2 Na1 85.63(9) . .
O4 Na2 Na1 48.95(7) . .
O7 Na2 Na1 99.28(9) . .
C7 Na2 Na1 101.82(10) . .
O2 Na2 Na4 99.03(9) . .
O11 Na2 Na4 119.45(9) 2_766 .
O3 Na2 Na4 137.54(10) . .
O4 Na2 Na4 48.78(8) . .
O7 Na2 Na4 48.58(8) . .
C7 Na2 Na4 69.22(11) . .
Na1 Na2 Na4 61.88(5) . .
O2 Na2 Ni1 38.64(7) . .
O11 Na2 Ni1 116.07(9) 2_766 .
O3 Na2 Ni1 38.84(6) . .
O4 Na2 Ni1 95.29(8) . .
O7 Na2 Ni1 141.12(8) . .
C7 Na2 Ni1 119.34(10) . .
Na1 Na2 Ni1 62.57(4) . .
Na4 Na2 Ni1 124.29(6) . .
O2 Na2 Na3 87.34(9) . .
O11 Na2 Na3 111.48(11) 2_766 .
O3 Na2 Na3 42.49(8) . .
O4 Na2 Na3 47.13(8) . .
O7 Na2 Na3 143.48(10) . .
C7 Na2 Na3 160.95(11) . .
Na1 Na2 Na3 59.88(5) . .
Na4 Na2 Na3 95.47(6) . .
Ni1 Na2 Na3 59.30(4) . .
O2 Na2 Na5 146.09(9) . 2_766
O11 Na2 Na5 32.08(9) 2_766 2_766
O3 Na2 Na5 72.63(8) . 2_766
O4 Na2 Na5 95.64(8) . 2_766
O7 Na2 Na5 105.35(8) . 2_766
C7 Na2 Na5 114.66(10) . 2_766
Na1 Na2 Na5 139.07(7) . 2_766
Na4 Na2 Na5 113.76(5) . 2_766
Ni1 Na2 Na5 110.23(5) . 2_766
Na3 Na2 Na5 81.40(5) . 2_766
O2 Na2 Na3 157.60(9) . 2_766
O11 Na2 Na3 68.07(9) 2_766 2_766
O3 Na2 Na3 112.44(8) . 2_766
O4 Na2 Na3 61.47(7) . 2_766
O7 Na2 Na3 69.66(7) . 2_766
C7 Na2 Na3 93.74(10) . 2_766
Na1 Na2 Na3 107.87(6) . 2_766
Na4 Na2 Na3 59.76(4) . 2_766
Ni1 Na2 Na3 146.45(6) . 2_766
Na3 Na2 Na3 87.69(5) . 2_766
Na5 Na2 Na3 54.02(4) 2_766 2_766
O3 Na3 O5 95.78(12) . 2_766
O3 Na3 O6 171.50(12) . 2_766
O5 Na3 O6 76.30(11) 2_766 2_766
O3 Na3 O1 77.29(10) . .
O5 Na3 O1 131.16(12) 2_766 .
O6 Na3 O1 110.19(11) 2_766 .
O3 Na3 O4 89.40(11) . .
O5 Na3 O4 137.07(10) 2_766 .
O6 Na3 O4 94.33(11) 2_766 .
O1 Na3 O4 91.58(10) . .
O3 Na3 Na1 83.41(9) . .
O5 Na3 Na1 176.40(9) 2_766 .
O6 Na3 Na1 104.68(9) 2_766 .
O1 Na3 Na1 45.24(8) . .
O4 Na3 Na1 46.50(7) . .
O3 Na3 Ni1 38.09(7) . .
O5 Na3 Ni1 116.66(9) 2_766 .
O6 Na3 Ni1 148.86(8) 2_766 .
O1 Na3 Ni1 39.33(7) . .
O4 Na3 Ni1 93.04(8) . .
Na1 Na3 Ni1 60.76(4) . .
O3 Na3 Ni2 133.34(9) . 2_766
O5 Na3 Ni2 37.56(8) 2_766 2_766
O6 Na3 Ni2 38.86(7) 2_766 2_766
O1 Na3 Ni2 127.73(9) . 2_766
O4 Na3 Ni2 123.05(8) . 2_766
Na1 Na3 Ni2 143.08(7) . 2_766
Ni1 Na3 Ni2 143.85(6) . 2_766
O3 Na3 Na2 44.13(8) . .
O5 Na3 Na2 125.70(10) 2_766 .
O6 Na3 Na2 139.07(9) 2_766 .
O1 Na3 Na2 81.94(9) . .
O4 Na3 Na2 45.26(8) . .
Na1 Na3 Na2 55.73(5) . .
Ni1 Na3 Na2 58.40(4) . .
Ni2 Na3 Na2 150.32(5) 2_766 .
O3 Na3 Na5 126.94(10) . .
O5 Na3 Na5 127.67(9) 2_766 .
O6 Na3 Na5 58.38(8) 2_766 .
O1 Na3 Na5 90.90(8) . .
O4 Na3 Na5 38.75(8) . .
Na1 Na3 Na5 54.95(5) . .
Ni1 Na3 Na5 115.66(5) . .
Ni2 Na3 Na5 94.64(5) 2_766 .
Na2 Na3 Na5 83.30(5) . .
O3 Na3 Na4 89.50(8) . 2_766
O5 Na3 Na4 37.25(7) 2_766 2_766
O6 Na3 Na4 82.31(8) 2_766 2_766
O1 Na3 Na4 162.04(9) . 2_766
O4 Na3 Na4 100.52(7) . 2_766
Na1 Na3 Na4 146.08(6) . 2_766
Ni1 Na3 Na4 125.84(6) . 2_766
Ni2 Na3 Na4 55.02(4) 2_766 2_766
Na2 Na3 Na4 97.12(5) . 2_766
Na5 Na3 Na4 106.85(5) . 2_766
O3 Na3 Na2 116.95(8) . 2_766
O5 Na3 Na2 73.91(8) 2_766 2_766
O6 Na3 Na2 58.24(7) 2_766 2_766
O1 Na3 Na2 151.94(9) . 2_766
O4 Na3 Na2 65.93(7) . 2_766
Na1 Na3 Na2 109.59(5) . 2_766
Ni1 Na3 Na2 150.11(6) . 2_766
Ni2 Na3 Na2 61.61(4) 2_766 2_766
Na2 Na3 Na2 92.31(5) . 2_766
Na5 Na3 Na2 61.09(4) . 2_766
Na4 Na3 Na2 45.77(4) 2_766 2_766
O10 Na4 O7 168.05(13) . .
O10 Na4 O4 93.81(12) . .
O7 Na4 O4 97.34(11) . .
O10 Na4 O5 106.31(11) . .
O7 Na4 O5 74.75(10) . .
O4 Na4 O5 105.82(11) . .
O10 Na4 O8 75.38(10) . .
O7 Na4 O8 99.86(11) . .
O4 Na4 O8 92.03(11) . .
O5 Na4 O8 161.79(13) . .
O10 Na4 C14 87.47(12) . .
O7 Na4 C14 89.44(12) . .
O4 Na4 C14 125.96(12) . .
O5 Na4 C14 26.03(10) . .
O8 Na4 C14 139.54(13) . .
O10 Na4 Na2 140.14(11) . .
O7 Na4 Na2 49.63(8) . .
O4 Na4 Na2 48.73(8) . .
O5 Na4 Na2 98.19(9) . .
O8 Na4 Na2 90.84(8) . .
C14 Na4 Na2 123.40(10) . .
O10 Na4 Na1 87.66(9) . .
O7 Na4 Na1 96.80(8) . .
O4 Na4 Na1 46.98(7) . .
O5 Na4 Na1 151.11(10) . .
O8 Na4 Na1 45.59(8) . .
C14 Na4 Na1 171.05(11) . .
Na2 Na4 Na1 57.97(5) . .
O10 Na4 Na5 46.54(9) . .
O7 Na4 Na5 144.73(10) . .
O4 Na4 Na5 47.39(8) . .
O5 Na4 Na5 111.17(10) . .
O8 Na4 Na5 83.45(9) . .
C14 Na4 Na5 110.81(10) . .
Na2 Na4 Na5 95.49(6) . .
Na1 Na4 Na5 60.61(5) . .
O10 Na4 Ni2 140.42(9) . .
O7 Na4 Ni2 37.71(6) . .
O4 Na4 Ni2 109.57(8) . .
O5 Na4 Ni2 37.61(8) . .
O8 Na4 Ni2 132.60(10) . .
C14 Na4 Ni2 52.97(9) . .
Na2 Na4 Ni2 75.17(5) . .
Na1 Na4 Ni2 131.65(6) . .
Na5 Na4 Ni2 141.85(6) . .
O10 Na4 Ni3 37.73(7) . .
O7 Na4 Ni3 136.95(8) . .
O4 Na4 Ni3 92.26(8) . .
O5 Na4 Ni3 141.75(9) . .
O8 Na4 Ni3 37.70(7) . .
C14 Na4 Ni3 117.90(10) . .
Na2 Na4 Ni3 118.59(5) . .
Na1 Na4 Ni3 60.96(4) . .
Na5 Na4 Ni3 58.36(4) . .
Ni2 Na4 Ni3 157.57(6) . .
O10 Na4 Na3 108.94(9) . 2_766
O7 Na4 Na3 79.07(8) . 2_766
O4 Na4 Na3 70.19(7) . 2_766
O5 Na4 Na3 35.64(8) . 2_766
O8 Na4 Na3 161.74(10) . 2_766
C14 Na4 Na3 58.64(9) . 2_766
Na2 Na4 Na3 74.47(5) . 2_766
Na1 Na4 Na3 116.20(6) . 2_766
Na5 Na4 Na3 87.16(5) . 2_766
Ni2 Na4 Na3 54.70(4) . 2_766
Ni3 Na4 Na3 142.89(6) . 2_766
O10 Na4 H4O 94.2(11) . .
O7 Na4 H4O 97.7(11) . .
O4 Na4 H4O 21(1) . .
O5 Na4 H4O 85.8(5) . .
O8 Na4 H4O 112.3(5) . .
C14 Na4 H4O 105(1) . .
Na2 Na4 H4O 56.3(10) . .
Na1 Na4 H4O 68(1) . .
Na5 Na4 H4O 50.1(11) . .
Ni2 Na4 H4O 97.1(9) . .
Ni3 Na4 H4O 105.2(9) . .
Na3 Na4 H4O 50.5(6) 2_766 .
O9 Na5 O10 79.20(11) . .
O9 Na5 O4 93.20(11) . .
O10 Na5 O4 92.11(12) . .
O9 Na5 O11 145.27(13) . .
O10 Na5 O11 133.79(11) . .
O4 Na5 O11 95.53(11) . .
O9 Na5 N5 98.09(13) . .
O10 Na5 N5 107.97(14) . .
O4 Na5 N5 158.45(15) . .
O11 Na5 N5 65.05(13) . .
O9 Na5 Ni3 39.65(8) . .
O10 Na5 Ni3 39.56(7) . .
O4 Na5 Ni3 94.26(8) . .
O11 Na5 Ni3 168.48(10) . .
N5 Na5 Ni3 106.14(11) . .
O9 Na5 Na1 47.42(8) . .
O10 Na5 Na1 85.45(9) . .
O4 Na5 Na1 45.83(7) . .
O11 Na5 Na1 130.17(10) . .
N5 Na5 Na1 141.03(11) . .
Ni3 Na5 Na1 61.35(4) . .
O9 Na5 Na4 87.08(10) . .
O10 Na5 Na4 45.58(8) . .
O4 Na5 Na4 46.65(8) . .
O11 Na5 Na4 122.57(9) . .
N5 Na5 Na4 151.80(12) . .
Ni3 Na5 Na4 61.48(4) . .
Na1 Na5 Na4 58.55(5) . .
O9 Na5 Na3 89.57(9) . .
O10 Na5 Na3 130.01(10) . .
O4 Na5 Na3 39.61(8) . .
O11 Na5 Na3 76.44(9) . .
N5 Na5 Na3 121.85(12) . .
Ni3 Na5 Na3 115.06(5) . .
Na1 Na5 Na3 53.74(4) . .
Na4 Na5 Na3 85.71(6) . .
O9 Na5 Na2 154.36(10) . 2_766
O10 Na5 Na2 118.30(8) . 2_766
O4 Na5 Na2 68.93(7) . 2_766
O11 Na5 Na2 30.28(8) . 2_766
N5 Na5 Na2 93.98(11) . 2_766
Ni3 Na5 Na2 153.71(6) . 2_766
Na1 Na5 Na2 111.93(6) . 2_766
Na4 Na5 Na2 92.89(5) . 2_766
Na3 Na5 Na2 64.89(4) . 2_766
O9 Na5 H4O 113.5(5) . .
O10 Na5 H4O 92.4(11) . .
O4 Na5 H4O 20.5(4) . .
O11 Na5 H4O 80.5(8) . .
N5 Na5 H4O 145.3(7) . .
Ni3 Na5 H4O 107.4(9) . .
Na1 Na5 H4O 66.2(4) . .
Na4 Na5 H4O 49.2(10) . .
Na3 Na5 H4O 48.1(9) . .
Na2 Na5 H4O 51.3(7) 2_766 .
O13 Na6 O12 162.52(12) . .
O13 Na6 O16 96.85(11) . .
O12 Na6 O16 100.04(11) . .
O13 Na6 O21 108.15(11) . .
O12 Na6 O21 75.67(11) . .
O16 Na6 O21 92.49(11) . .
O13 Na6 O14 77.68(11) . .
O12 Na6 O14 95.93(12) . .
O16 Na6 O14 96.34(10) . .
O21 Na6 O14 168.79(12) . .
O13 Na6 Na7 89.98(9) . .
O12 Na6 Na7 97.54(9) . .
O16 Na6 Na7 49.62(8) . .
O21 Na6 Na7 140.40(9) . .
O14 Na6 Na7 47.03(7) . .
O13 Na6 Na9 144.23(9) . .
O12 Na6 Na9 51.38(8) . .
O16 Na6 Na9 49.22(8) . .
O21 Na6 Na9 87.15(8) . .
O14 Na6 Na9 93.39(8) . .
Na7 Na6 Na9 60.57(5) . .
O13 Na6 Na10 107.08(10) . .
O12 Na6 Na10 87.70(10) . .
O16 Na6 Na10 48.14(8) . .
O21 Na6 Na10 44.39(7) . .
O14 Na6 Na10 144.18(8) . .
Na7 Na6 Na10 97.16(6) . .
Na9 Na6 Na10 61.54(5) . .
O13 Na6 Ni5 39.31(8) . .
O12 Na6 Ni5 133.98(10) . .
O16 Na6 Ni5 94.25(8) . .
O21 Na6 Ni5 147.36(9) . .
O14 Na6 Ni5 38.76(7) . .
Na7 Na6 Ni5 60.52(4) . .
Na9 Na6 Ni5 120.80(6) . .
Na10 Na6 Ni5 131.83(6) . .
O13 Na6 Na8 47.37(8) . .
O12 Na6 Na8 149.63(9) . .
O16 Na6 Na8 49.60(8) . .
O21 Na6 Na8 103.02(9) . .
O14 Na6 Na8 87.99(8) . .
Na7 Na6 Na8 63.70(5) . .
Na9 Na6 Na8 98.40(5) . .
Na10 Na6 Na8 72.38(5) . .
Ni5 Na6 Na8 59.52(4) . .
O13 Na6 Ni4 145.22(10) . .
O12 Na6 Ni4 37.40(8) . .
O16 Na6 Ni4 94.73(8) . .
O21 Na6 Ni4 38.50(7) . .
O14 Na6 Ni4 133.30(9) . .
Na7 Na6 Ni4 121.91(5) . .
Na9 Na6 Ni4 61.66(4) . .
Na10 Na6 Ni4 59.27(4) . .
Ni5 Na6 Ni4 168.88(6) . .
Na8 Na6 Ni4 131.59(6) . .
O14 Na7 O15 78.30(10) . .
O14 Na7 O22 132.44(13) . .
O15 Na7 O22 91.98(11) . .
O14 Na7 O16 99.14(11) . .
O15 Na7 O16 90.01(11) . .
O22 Na7 O16 127.61(12) . .
O14 Na7 O19 97.13(11) . .
O15 Na7 O19 173.20(13) . .
O22 Na7 O19 87.42(10) . .
O16 Na7 O19 95.72(11) . .
O14 Na7 C67 77.77(12) . .
O15 Na7 C67 145.73(14) . .
O22 Na7 C67 86.39(12) . .
O16 Na7 C67 117.77(13) . .
O19 Na7 C67 27.48(11) . .
O14 Na7 Na6 50.97(8) . .
O15 Na7 Na6 85.79(9) . .
O22 Na7 Na6 175.41(11) . .
O16 Na7 Na6 48.49(7) . .
O19 Na7 Na6 95.27(9) . .
C67 Na7 Na6 97.71(10) . .
O14 Na7 Na9 96.24(9) . .
O15 Na7 Na9 137.79(10) . .
O22 Na7 Na9 119.55(9) . .
O16 Na7 Na9 49.08(8) . .
O19 Na7 Na9 47.18(8) . .
C67 Na7 Na9 69.24(11) . .
Na6 Na7 Na9 60.54(5) . .
O14 Na7 Ni5 39.17(7) . .
O15 Na7 Ni5 39.17(7) . .
O22 Na7 Ni5 118.41(9) . .
O16 Na7 Ni5 94.45(7) . .
O19 Na7 Ni5 136.24(9) . .
C67 Na7 Ni5 113.98(10) . .
Na6 Na7 Ni5 61.78(4) . .
Na9 Na7 Ni5 122.04(5) . .
O14 Na7 Na8 88.10(8) . .
O15 Na7 Na8 42.09(8) . .
O22 Na7 Na8 115.19(10) . .
O16 Na7 Na8 47.94(8) . .
O19 Na7 Na8 143.57(10) . .
C67 Na7 Na8 158.31(11) . .
Na6 Na7 Na8 60.64(5) . .
Na9 Na7 Na8 96.47(6) . .
Ni5 Na7 Na8 58.91(4) . .
O14 Na7 Na8 157.04(10) . 2
O15 Na7 Na8 115.35(9) . 2
O22 Na7 Na8 67.99(8) . 2
O16 Na7 Na8 64.12(7) . 2
O19 Na7 Na8 70.66(8) . 2
C67 Na7 Na8 95.72(10) . 2
Na6 Na7 Na8 109.38(6) . 2
Na9 Na7 Na8 61.07(4) . 2
Ni5 Na7 Na8 149.52(6) . 2
Na8 Na7 Na8 90.93(5) . 2
O14 Na7 Na10 145.38(9) . 2
O15 Na7 Na10 72.95(8) . 2
O22 Na7 Na10 33.10(8) . 2
O16 Na7 Na10 99.74(8) . 2
O19 Na7 Na10 109.51(8) . 2
C67 Na7 Na10 117.45(10) . 2
Na6 Na7 Na10 142.34(7) . 2
Na9 Na7 Na10 118.00(5) . 2
Ni5 Na7 Na10 110.46(5) . 2
Na8 Na7 Na10 83.39(5) . 2
Na8 Na7 Na10 56.95(4) 2 2
O15 Na8 O17 94.42(12) . 2
O15 Na8 O13 77.83(11) . .
O17 Na8 O13 130.93(11) 2 .
O15 Na8 O18 170.16(12) . 2
O17 Na8 O18 75.86(11) 2 2
O13 Na8 O18 109.57(11) . 2
O15 Na8 O16 88.45(11) . .
O17 Na8 O16 139.12(11) 2 .
O13 Na8 O16 89.55(10) . .
O18 Na8 O16 97.90(11) 2 .
O15 Na8 Ni5 38.39(7) . .
O17 Na8 Ni5 115.51(10) 2 .
O13 Na8 Ni5 39.59(7) . .
O18 Na8 Ni5 147.98(8) 2 .
O16 Na8 Ni5 91.34(8) . .
O15 Na8 Na6 82.66(9) . .
O17 Na8 Na6 174.67(10) 2 .
O13 Na8 Na6 44.12(7) . .
O18 Na8 Na6 107.15(9) 2 .
O16 Na8 Na6 45.53(7) . .
Ni5 Na8 Na6 59.61(4) . .
O15 Na8 Ni6 131.50(10) . 2
O17 Na8 Ni6 37.15(8) 2 2
O13 Na8 Ni6 130.02(9) . 2
O18 Na8 Ni6 38.73(7) 2 2
O16 Na8 Ni6 124.24(9) . 2
Ni5 Na8 Ni6 144.42(6) . 2
Na6 Na8 Ni6 145.79(7) . 2
O15 Na8 Na7 43.41(8) . .
O17 Na8 Na7 124.54(9) 2 .
O13 Na8 Na7 81.74(8) . .
O18 Na8 Na7 142.23(9) 2 .
O16 Na8 Na7 45.05(8) . .
Ni5 Na8 Na7 57.87(4) . .
Na6 Na8 Na7 55.66(5) . .
Ni6 Na8 Na7 148.22(5) 2 .
O15 Na8 Na9 86.92(8) . 2
O17 Na8 Na9 39.12(7) 2 2
O13 Na8 Na9 161.46(10) . 2
O18 Na8 Na9 84.53(8) 2 2
O16 Na8 Na9 100.63(7) . 2
Ni5 Na8 Na9 123.87(6) . 2
Na6 Na8 Na9 144.57(6) . 2
Ni6 Na8 Na9 55.26(4) 2 2
Na7 Na8 Na9 94.47(5) . 2
O15 Na8 Na10 124.80(10) . .
O17 Na8 Na10 131.73(10) 2 .
O13 Na8 Na10 88.08(8) . .
O18 Na8 Na10 63.08(8) 2 .
O16 Na8 Na10 37.76(7) . .
Ni5 Na8 Na10 112.76(5) . .
Na6 Na8 Na10 53.20(5) . .
Ni6 Na8 Na10 98.11(5) 2 .
Na7 Na8 Na10 82.08(5) . .
Na9 Na8 Na10 109.47(5) 2 .
O15 Na8 Na7 114.51(8) . 2
O17 Na8 Na7 77.94(8) 2 2
O13 Na8 Na7 149.31(9) . 2
O18 Na8 Na7 62.50(7) 2 2
O16 Na8 Na7 64.02(7) . 2
Ni5 Na8 Na7 146.64(5) . 2
Na6 Na8 Na7 107.32(5) . 2
Ni6 Na8 Na7 64.12(4) 2 2
Na7 Na8 Na7 89.07(5) . 2
Na9 Na8 Na7 47.90(4) 2 2
Na10 Na8 Na7 61.58(4) . 2
O20 Na9 O19 166.77(13) . .
O20 Na9 O16 94.67(11) . .
O19 Na9 O16 96.97(12) . .
O20 Na9 O17 107.74(11) . .
O19 Na9 O17 74.71(10) . .
O16 Na9 O17 107.19(11) . .
O20 Na9 O12 75.31(10) . .
O19 Na9 O12 97.74(11) . .
O16 Na9 O12 93.16(10) . .
O17 Na9 O12 158.88(13) . .
O20 Na9 C74 88.34(13) . .
O19 Na9 C74 89.62(12) . .
O16 Na9 C74 127.18(12) . .
O17 Na9 C74 25.92(11) . .
O12 Na9 C74 137.87(13) . .
O20 Na9 Na6 87.96(8) . .
O19 Na9 Na6 95.26(9) . .
O16 Na9 Na6 47.60(7) . .
O17 Na9 Na6 152.41(10) . .
O12 Na9 Na6 46.06(8) . .
C74 Na9 Na6 173.24(12) . .
O20 Na9 Na7 141.05(10) . .
O19 Na9 Na7 48.97(8) . .
O16 Na9 Na7 48.56(8) . .
O17 Na9 Na7 97.06(9) . .
O12 Na9 Na7 92.19(9) . .
C74 Na9 Na7 122.23(11) . .
Na6 Na9 Na7 58.89(5) . .
O20 Na9 Na10 47.39(8) . .
O19 Na9 Na10 144.20(10) . .
O16 Na9 Na10 47.36(8) . .
O17 Na9 Na10 114.14(9) . .
O12 Na9 Na10 83.69(9) . .
C74 Na9 Na10 113.23(11) . .
Na6 Na9 Na10 60.26(5) . .
Na7 Na9 Na10 95.28(6) . .
O20 Na9 Ni6 140.52(9) . .
O19 Na9 Ni6 37.99(7) . .
O16 Na9 Ni6 111.70(8) . .
O17 Na9 Ni6 37.69(7) . .
O12 Na9 Ni6 129.04(10) . .
C74 Na9 Ni6 52.42(10) . .
Na6 Na9 Ni6 131.52(7) . .
Na7 Na9 Ni6 75.33(5) . .
Na10 Na9 Ni6 145.50(6) . .
O20 Na9 Ni4 37.72(7) . .
O19 Na9 Ni4 134.85(9) . .
O16 Na9 Ni4 93.18(8) . .
O17 Na9 Ni4 142.40(10) . .
O12 Na9 Ni4 37.66(7) . .
C74 Na9 Ni4 118.01(11) . .
Na6 Na9 Ni4 61.15(4) . .
Na7 Na9 Ni4 119.74(5) . .
Na10 Na9 Ni4 58.72(4) . .
Ni6 Na9 Ni4 153.98(6) . .
O20 Na9 Na8 112.58(9) . 2
O19 Na9 Na8 77.52(8) . 2
O16 Na9 Na8 69.91(7) . 2
O17 Na9 Na8 37.35(8) . 2
O12 Na9 Na8 161.42(9) . 2
C74 Na9 Na8 60.57(10) . 2
Na6 Na9 Na8 115.93(6) . 2
Na7 Na9 Na8 71.03(5) . 2
Na10 Na9 Na8 89.83(5) . 2
Ni6 Na9 Na8 55.67(4) . 2
Ni4 Na9 Na8 146.33(6) . 2
O20 Na9 H16O 92.5(10) . .
O19 Na9 H16O 100.6(10) . .
O16 Na9 H16O 20.0(4) . .
O17 Na9 H16O 89.1(6) . .
O12 Na9 H16O 111.9(6) . .
C74 Na9 H16O 107.3(5) . .
Na6 Na9 H16O 67.2(5) . .
Na7 Na9 H16O 57.7(9) . .
Na10 Na9 H16O 47.6(10) . .
Ni6 Na9 H16O 102.5(9) . .
Ni4 Na9 H16O 103.5(9) . .
Na8 Na9 H16O 52.7(7) 2 .
O21 Na10 O20 78.66(10) . .
O21 Na10 O16 94.51(11) . .
O20 Na10 O16 92.28(11) . .
O21 Na10 O22 142.58(12) . 2
O20 Na10 O22 137.95(11) . 2
O16 Na10 O22 91.72(11) . 2
O21 Na10 N17 99.72(13) . 2
O20 Na10 N17 106.84(14) . 2
O16 Na10 N17 158.02(14) . 2
O22 Na10 N17 66.86(13) 2 2
O21 Na10 Ni4 39.33(8) . .
O20 Na10 Ni4 39.35(6) . .
O16 Na10 Ni4 95.24(8) . .
O22 Na10 Ni4 172.59(10) 2 .
N17 Na10 Ni4 106.39(11) 2 .
O21 Na10 Na6 48.03(8) . .
O20 Na10 Na6 84.86(9) . .
O16 Na10 Na6 46.51(7) . .
O22 Na10 Na6 125.84(10) 2 .
N17 Na10 Na6 143.82(10) 2 .
Ni4 Na10 Na6 61.37(4) . .
O21 Na10 Na9 86.93(9) . .
O20 Na10 Na9 45.06(8) . .
O16 Na10 Na9 47.29(8) . .
O22 Na10 Na9 122.87(9) 2 .
N17 Na10 Na9 149.57(11) 2 .
Ni4 Na10 Na9 61.27(4) . .
Na6 Na10 Na9 58.20(5) . .
O21 Na10 Na8 90.67(9) . .
O20 Na10 Na8 130.04(10) . .
O16 Na10 Na8 39.54(7) . .
O22 Na10 Na8 71.41(9) 2 .
N17 Na10 Na8 123.10(11) 2 .
Ni4 Na10 Na8 115.75(5) . .
Na6 Na10 Na8 54.43(5) . .
Na9 Na10 Na8 86.16(5) . .
O21 Na10 Na7 152.13(10) . 2
O20 Na10 Na7 118.03(8) . 2
O16 Na10 Na7 64.37(7) . 2
O22 Na10 Na7 32.41(7) 2 2
N17 Na10 Na7 96.36(11) 2 2
Ni4 Na10 Na7 151.70(6) . 2
Na6 Na10 Na7 108.27(6) . 2
Na9 Na10 Na7 90.64(5) . 2
Na8 Na10 Na7 61.47(4) . 2
O21 Na10 H16O 115.4(4) . .
O20 Na10 H16O 94.0(11) . .
O16 Na10 H16O 21.0(3) . .
O22 Na10 H16O 76.5(8) 2 .
N17 Na10 H16O 142.2(6) 2 .
Ni4 Na10 H16O 109.6(9) . .
Na6 Na10 H16O 67.5(4) . .
Na9 Na10 H16O 51.5(10) . .
Na8 Na10 H16O 47.3(10) . .
Na7 Na10 H16O 45.8(7) 2 .
C55 O1 Ni1 111.2(3) . .
C55 O1 Na1 143.6(3) . .
Ni1 O1 Na1 97.29(12) . .
C55 O1 Na3 115.0(3) . .
Ni1 O1 Na3 91.67(10) . .
Na1 O1 Na3 85.16(10) . .
C49 O2 Ni1 113.4(2) . .
C49 O2 Na2 139.3(3) . .
Ni1 O2 Na2 96.53(11) . .
C49 O2 Na1 121.1(2) . .
Ni1 O2 Na1 94.13(12) . .
Na2 O2 Na1 81.25(10) . .
C43 O3 Ni1 112.5(2) . .
C43 O3 Na3 128.9(3) . .
Ni1 O3 Na3 98.32(12) . .
C43 O3 Na2 121.9(3) . .
Ni1 O3 Na2 94.89(12) . .
Na3 O3 Na2 93.38(12) . .
Na1 O4 Na2 81.03(10) . .
Na1 O4 Na4 85.01(10) . .
Na2 O4 Na4 82.49(11) . .
Na1 O4 Na5 86.60(10) . .
Na2 O4 Na5 163.73(13) . .
Na4 O4 Na5 85.96(11) . .
Na1 O4 Na3 83.99(9) . .
Na2 O4 Na3 87.61(10) . .
Na4 O4 Na3 166.21(13) . .
Na5 O4 Na3 101.63(12) . .
Na1 O4 H4O 171(3) . .
Na2 O4 H4O 103(3) . .
Na4 O4 H4O 88(3) . .
Na5 O4 H4O 88(3) . .
Na3 O4 H4O 104(3) . .
C14 O5 Ni2 111.4(3) . .
C14 O5 Na3 132.8(2) . 2_766
Ni2 O5 Na3 98.36(12) . 2_766
C14 O5 Na4 105.2(2) . .
Ni2 O5 Na4 96.03(11) . .
Na3 O5 Na4 107.11(13) 2_766 .
C1 O6 Ni2 114.3(2) . .
C1 O6 Na3 112.6(3) . 2_766
Ni2 O6 Na3 94.28(11) . 2_766
C7 O7 Ni2 113.4(3) . .
C7 O7 Na4 137.1(3) . .
Ni2 O7 Na4 96.45(12) . .
C7 O7 Na2 103.8(3) . .
Ni2 O7 Na2 123.89(13) . .
Na4 O7 Na2 81.79(11) . .
C38 O8 Ni3 114.8(3) . .
C38 O8 Na1 142.9(3) . .
Ni3 O8 Na1 99.36(14) . .
C38 O8 Na4 106.0(3) . .
Ni3 O8 Na4 94.34(11) . .
Na1 O8 Na4 84.20(10) . .
C31 O9 Ni3 113.7(3) . .
C31 O9 Na5 138.3(3) . .
Ni3 O9 Na5 96.71(11) . .
C31 O9 Na1 114.2(3) . .
Ni3 O9 Na1 95.08(13) . .
Na5 O9 Na1 89.46(11) . .
C19 O10 Ni3 111.0(2) . .
C19 O10 Na4 135.3(3) . .
Ni3 O10 Na4 97.95(12) . .
C19 O10 Na5 122.4(3) . .
Ni3 O10 Na5 92.79(12) . .
Na4 O10 Na5 87.88(11) . .
C25 O11 Na2 115.0(3) . 2_766
C25 O11 Na5 122.2(3) . .
Na2 O11 Na5 117.64(15) 2_766 .
C115 O12 Ni4 114.6(3) . .
C115 O12 Na6 144.6(3) . .
Ni4 O12 Na6 99.13(14) . .
C115 O12 Na9 104.8(2) . .
Ni4 O12 Na9 93.68(12) . .
Na6 O12 Na9 82.56(11) . .
C110 O13 Ni5 110.7(3) . .
C110 O13 Na6 140.6(3) . .
Ni5 O13 Na6 96.17(11) . .
C110 O13 Na8 117.5(3) . .
Ni5 O13 Na8 92.22(10) . .
Na6 O13 Na8 88.51(10) . .
C103 O14 Ni5 113.0(2) . .
C103 O14 Na7 140.3(2) . .
Ni5 O14 Na7 95.23(12) . .
C103 O14 Na6 121.9(3) . .
Ni5 O14 Na6 92.49(11) . .
Na7 O14 Na6 82.00(10) . .
C91 O15 Ni5 110.9(2) . .
C91 O15 Na8 128.7(3) . .
Ni5 O15 Na8 97.61(12) . .
C91 O15 Na7 123.4(2) . .
Ni5 O15 Na7 94.38(12) . .
Na8 O15 Na7 94.50(12) . .
Na6 O16 Na7 81.90(10) . .
Na6 O16 Na9 83.18(10) . .
Na7 O16 Na9 82.36(11) . .
Na6 O16 Na10 85.35(10) . .
Na7 O16 Na10 163.23(14) . .
Na9 O16 Na10 85.35(11) . .
Na6 O16 Na8 84.87(9) . .
Na7 O16 Na8 87.02(11) . .
Na9 O16 Na8 165.00(14) . .
Na10 O16 Na8 102.70(11) . .
Na6 O16 H16O 166(3) . .
Na7 O16 H16O 110(3) . .
Na9 O16 H16O 92(3) . .
Na10 O16 H16O 82(3) . .
Na8 O16 H16O 102(3) . .
C74 O17 Ni6 110.0(3) . .
C74 O17 Na8 136.7(3) . 2
Ni6 O17 Na8 98.60(13) . 2
C74 O17 Na9 105.5(2) . .
Ni6 O17 Na9 95.01(11) . .
Na8 O17 Na9 103.54(12) 2 .
C61 O18 Ni6 113.7(2) . .
C61 O18 Na8 115.0(3) . 2
Ni6 O18 Na8 94.31(12) . 2
C67 O19 Ni6 113.7(3) . .
C67 O19 Na9 137.5(3) . .
Ni6 O19 Na9 97.15(13) . .
C67 O19 Na7 99.9(3) . .
Ni6 O19 Na7 125.08(14) . .
Na9 O19 Na7 83.84(11) . .
C85 O20 Ni4 109.9(2) . .
C85 O20 Na9 136.6(2) . .
Ni4 O20 Na9 98.49(13) . .
C85 O20 Na10 122.0(3) . .
Ni4 O20 Na10 92.42(10) . .
Na9 O20 Na10 87.55(11) . .
C79 O21 Ni4 114.9(3) . .
C79 O21 Na10 136.3(3) . .
Ni4 O21 Na10 96.55(11) . .
C79 O21 Na6 117.2(3) . .
Ni4 O21 Na6 94.88(12) . .
Na10 O21 Na6 87.58(10) . .
C97 O22 Na7 115.0(2) . .
C97 O22 Na10 121.5(3) . 2
Na7 O22 Na10 114.50(13) . 2
C3 N1 C2 117.1(4) . .
C3 N1 Ni2 128.7(3) . .
C2 N1 Ni2 113.1(3) . .
C8 N2 C9 118.6(4) . .
C8 N2 Ni2 111.2(3) . .
C9 N2 Ni2 129.1(3) . .
C18 N3 C13 120.8(4) . .
C18 N3 Ni2 128.2(4) . .
C13 N3 Ni2 110.3(3) . .
C20 N4 C21 118.8(5) . .
C20 N4 Ni3 110.6(3) . .
C21 N4 Ni3 130.4(4) . .
C26 N5 C27 116.4(5) . .
C26 N5 Na5 119.5(3) . .
C27 N5 Na5 122.0(4) . .
C32 N6 C33 117.8(4) . .
C32 N6 Ni3 113.3(3) . .
C33 N6 Ni3 128.8(4) . .
C42 N7 C37 114.5(6) . .
C42 N7 Ni3 133.0(5) . .
C37 N7 Ni3 112.5(4) . .
C44 N8 C45 119.0(4) . .
C44 N8 Ni1 110.8(3) . .
C45 N8 Ni1 130.1(3) . .
C50 N9 C51 117.9(4) . .
C50 N9 Ni1 113.1(3) . .
C51 N9 Ni1 128.7(3) . .
C56 N10 C57 117.2(4) . .
C56 N10 Ni1 112.8(3) . .
C57 N10 Ni1 129.8(4) . .
C62 N11 C63 118.2(4) . .
C62 N11 Ni6 113.6(3) . .
C63 N11 Ni6 127.9(3) . .
C68 N12 C69 116.1(4) . .
C68 N12 Ni6 112.9(3) . .
C69 N12 Ni6 131.0(3) . .
C73 N13 C78 117.8(4) . .
C73 N13 Ni6 111.4(3) . .
C78 N13 Ni6 130.3(4) . .
C80 N14 C81 118.0(4) . .
C80 N14 Ni4 113.1(3) . .
C81 N14 Ni4 128.7(4) . .
C87 N15 C86 119.2(4) . .
C87 N15 Ni4 129.6(3) . .
C86 N15 Ni4 110.7(3) . .
C93 N16 C92 119.2(4) . .
C93 N16 Ni5 130.0(3) . .
C92 N16 Ni5 110.8(3) . .
C99 N17 C98 116.5(5) . .
C99 N17 Na10 124.3(4) . 2
C98 N17 Na10 118.7(3) . 2
C104 N18 C105 118.2(4) . .
C104 N18 Ni5 111.3(2) . .
C105 N18 Ni5 130.4(3) . .
C109 N19 C114 119.9(4) . .
C109 N19 Ni5 111.4(3) . .
C114 N19 Ni5 128.6(3) . .
C116 N20 C117 116.8(5) . .
C116 N20 Ni4 112.4(4) . .
C117 N20 Ni4 129.9(4) . .
O6 C1 C2 112.5(4) . .
O6 C1 H1A 109.1 . .
C2 C1 H1A 109.1 . .
O6 C1 H1B 109.1 . .
C2 C1 H1B 109.1 . .
H1A C1 H1B 107.8 . .
N1 C2 C6 124.4(4) . .
N1 C2 C1 116.0(4) . .
C6 C2 C1 119.6(4) . .
N1 C3 C4 123.8(5) . .
N1 C3 H3 118.1 . .
C4 C3 H3 118.1 . .
C3 C4 C5 118.6(5) . .
C3 C4 H4 120.7 . .
C5 C4 H4 120.7 . .
C6 C5 C4 118.6(5) . .
C6 C5 H5 120.7 . .
C4 C5 H5 120.7 . .
C5 C6 C2 117.4(5) . .
C5 C6 H6 121.3 . .
C2 C6 H6 121.3 . .
O7 C7 C8 115.9(4) . .
O7 C7 Na2 50.2(2) . .
C8 C7 Na2 132.0(3) . .
O7 C7 H7A 108.3 . .
C8 C7 H7A 108.3 . .
Na2 C7 H7A 119.7 . .
O7 C7 H7B 108.3 . .
C8 C7 H7B 108.3 . .
Na2 C7 H7B 58.2 . .
H7A C7 H7B 107.4 . .
N2 C8 C12 121.2(5) . .
N2 C8 C7 116.0(4) . .
C12 C8 C7 122.8(4) . .
C10 C9 N2 122.4(5) . .
C10 C9 H9 118.8 . .
N2 C9 H9 118.8 . .
C9 C10 C11 118.4(5) . .
C9 C10 H10 120.8 . .
C11 C10 H10 120.8 . .
C12 C11 C10 119.4(6) . .
C12 C11 H11 120.3 . .
C10 C11 H11 120.3 . .
C11 C12 C8 119.9(5) . .
C11 C12 H12 120.0 . .
C8 C12 H12 120.0 . .
N3 C13 C15 120.0(5) . .
N3 C13 C14 115.8(4) . .
C15 C13 C14 124.2(5) . .
O5 C14 C13 112.3(4) . .
O5 C14 Na4 48.76(17) . .
C13 C14 Na4 88.7(2) . .
O5 C14 H14A 109.2 . .
C13 C14 H14A 109.2 . .
Na4 C14 H14A 156.8 . .
O5 C14 H14B 109.2 . .
C13 C14 H14B 109.2 . .
Na4 C14 H14B 78.5 . .
H14A C14 H14B 107.9 . .
C13 C15 C17 121.5(5) . .
C13 C15 H15 119.3 . .
C17 C15 H15 119.3 . .
C17 C16 C18 120.0(5) . .
C17 C16 H16 120.0 . .
C18 C16 H16 120.0 . .
C16 C17 C15 117.7(5) . .
C16 C17 H17 121.2 . .
C15 C17 H17 121.2 . .
N3 C18 C16 120.1(5) . .
N3 C18 H18 120.0 . .
C16 C18 H18 120.0 . .
O10 C19 C20 112.3(4) . .
O10 C19 H19A 109.2 . .
C20 C19 H19A 109.2 . .
O10 C19 H19B 109.2 . .
C20 C19 H19B 109.2 . .
H19A C19 H19B 107.9 . .
N4 C20 C24 120.6(5) . .
N4 C20 C19 116.1(4) . .
C24 C20 C19 123.2(4) . .
N4 C21 C22 122.2(5) . .
N4 C21 H21 118.9 . .
C22 C21 H21 118.9 . .
C23 C22 C21 119.6(5) . .
C23 C22 H22 120.2 . .
C21 C22 H22 120.2 . .
C22 C23 C24 119.1(6) . .
C22 C23 H23 120.5 . .
C24 C23 H23 120.5 . .
C23 C24 C20 119.7(5) . .
C23 C24 H24 120.1 . .
C20 C24 H24 120.1 . .
O11 C25 C26 115.0(4) . .
O11 C25 H25A 108.5 . .
C26 C25 H25A 108.5 . .
O11 C25 H25B 108.5 . .
C26 C25 H25B 108.5 . .
H25A C25 H25B 107.5 . .
N5 C26 C30 121.3(5) . .
N5 C26 C25 116.1(5) . .
C30 C26 C25 122.5(5) . .
N5 C27 C28 124.9(6) . .
N5 C27 H27 117.5 . .
C28 C27 H27 117.5 . .
C29 C28 C27 118.1(6) . .
C29 C28 H28 121.0 . .
C27 C28 H28 121.0 . .
C28 C29 C30 118.2(6) . .
C28 C29 H29 120.9 . .
C30 C29 H29 120.9 . .
C29 C30 C26 121.0(6) . .
C29 C30 H30 119.5 . .
C26 C30 H30 119.5 . .
O9 C31 C32 113.5(4) . .
O9 C31 H31A 108.9 . .
C32 C31 H31A 108.9 . .
O9 C31 H31B 108.9 . .
C32 C31 H31B 108.9 . .
H31A C31 H31B 107.7 . .
N6 C32 C36 122.5(5) . .
N6 C32 C31 116.4(4) . .
C36 C32 C31 121.2(5) . .
N6 C33 C34 124.6(6) . .
N6 C33 H33 117.7 . .
C34 C33 H33 117.7 . .
C35 C34 C33 116.5(5) . .
C35 C34 H34 121.8 . .
C33 C34 H34 121.8 . .
C34 C35 C36 121.3(5) . .
C34 C35 H35 119.3 . .
C36 C35 H35 119.3 . .
C35 C36 C32 117.3(5) . .
C35 C36 H36 121.4 . .
C32 C36 H36 121.4 . .
N7 C37 C39 122.9(6) . .
N7 C37 C38 115.5(5) . .
C39 C37 C38 121.6(7) . .
O8 C38 C37 114.4(5) . .
O8 C38 H38A 108.7 . .
C37 C38 H38A 108.7 . .
O8 C38 H38B 108.7 . .
C37 C38 H38B 108.7 . .
H38A C38 H38B 107.6 . .
C37 C39 C41 119.8(7) . .
C37 C39 H39 120.1 . .
C41 C39 H39 120.1 . .
C42 C40 C41 118.0(8) . .
C42 C40 H40 121.0 . .
C41 C40 H40 121.0 . .
C39 C41 C40 117.3(7) . .
C39 C41 H41 121.4 . .
C40 C41 H41 121.4 . .
C40 C42 N7 127.5(7) . .
C40 C42 H42 116.3 . .
N7 C42 H42 116.3 . .
O3 C43 C44 112.0(4) . .
O3 C43 H43A 109.2 . .
C44 C43 H43A 109.2 . .
O3 C43 H43B 109.2 . .
C44 C43 H43B 109.2 . .
H43A C43 H43B 107.9 . .
N8 C44 C48 121.3(4) . .
N8 C44 C43 116.2(4) . .
C48 C44 C43 122.5(4) . .
N8 C45 C46 122.4(5) . .
N8 C45 H45 118.8 . .
C46 C45 H45 118.8 . .
C47 C46 C45 119.0(6) . .
C47 C46 H46 120.5 . .
C45 C46 H46 120.5 . .
C46 C47 C48 118.4(6) . .
C46 C47 H47 120.8 . .
C48 C47 H47 120.8 . .
C47 C48 C44 119.7(5) . .
C47 C48 H48 120.2 . .
C44 C48 H48 120.2 . .
O2 C49 C50 113.9(4) . .
O2 C49 H49A 108.8 . .
C50 C49 H49A 108.8 . .
O2 C49 H49B 108.8 . .
C50 C49 H49B 108.8 . .
H49A C49 H49B 107.7 . .
N9 C50 C54 122.2(4) . .
N9 C50 C49 115.1(4) . .
C54 C50 C49 122.7(5) . .
N9 C51 C52 123.7(5) . .
N9 C51 H51 118.2 . .
C52 C51 H51 118.2 . .
C51 C52 C53 117.1(4) . .
C51 C52 H52 121.4 . .
C53 C52 H52 121.4 . .
C54 C53 C52 119.4(4) . .
C54 C53 H53 120.3 . .
C52 C53 H53 120.3 . .
C50 C54 C53 119.7(5) . .
C50 C54 H54 120.2 . .
C53 C54 H54 120.2 . .
O1 C55 C56 112.8(4) . .
O1 C55 H55A 109.0 . .
C56 C55 H55A 109.0 . .
O1 C55 H55B 109.0 . .
C56 C55 H55B 109.0 . .
H55A C55 H55B 107.8 . .
N10 C56 C60 121.8(5) . .
N10 C56 C55 115.8(4) . .
C60 C56 C55 122.3(5) . .
N10 C57 C58 124.7(5) . .
N10 C57 H57 117.7 . .
C58 C57 H57 117.7 . .
C59 C58 C57 116.5(6) . .
C59 C58 H58 121.7 . .
C57 C58 H58 121.7 . .
C60 C59 C58 120.3(6) . .
C60 C59 H59 119.8 . .
C58 C59 H59 119.8 . .
C59 C60 C56 119.4(6) . .
C59 C60 H60 120.3 . .
C56 C60 H60 120.3 . .
O18 C61 C62 112.9(4) . .
O18 C61 H61A 109.0 . .
C62 C61 H61A 109.0 . .
O18 C61 H61B 109.0 . .
C62 C61 H61B 109.0 . .
H61A C61 H61B 107.8 . .
N11 C62 C66 121.4(4) . .
N11 C62 C61 115.8(4) . .
C66 C62 C61 122.7(4) . .
N11 C63 C64 123.6(5) . .
N11 C63 H63 118.2 . .
C64 C63 H63 118.2 . .
C65 C64 C63 118.0(5) . .
C65 C64 H64 121.0 . .
C63 C64 H64 121.0 . .
C64 C65 C66 120.4(5) . .
C64 C65 H65 119.8 . .
C66 C65 H65 119.8 . .
C62 C66 C65 118.3(5) . .
C62 C66 H66 120.8 . .
C65 C66 H66 120.8 . .
O19 C67 C68 115.2(4) . .
O19 C67 Na7 52.6(2) . .
C68 C67 Na7 128.2(3) . .
O19 C67 H67A 108.5 . .
C68 C67 H67A 108.5 . .
Na7 C67 H67A 55.8 . .
O19 C67 H67B 108.5 . .
C68 C67 H67B 108.5 . .
Na7 C67 H67B 123.2 . .
H67A C67 H67B 107.5 . .
N12 C68 C72 121.6(4) . .
N12 C68 C67 115.3(4) . .
C72 C68 C67 123.1(4) . .
C70 C69 N12 124.1(5) . .
C70 C69 H69 117.9 . .
N12 C69 H69 117.9 . .
C69 C70 C71 120.1(5) . .
C69 C70 H70 119.9 . .
C71 C70 H70 119.9 . .
C72 C71 C70 117.8(5) . .
C72 C71 H71 121.1 . .
C70 C71 H71 121.1 . .
C71 C72 C68 120.2(5) . .
C71 C72 H72 119.9 . .
C68 C72 H72 119.9 . .
N13 C73 C75 121.1(5) . .
N13 C73 C74 114.9(4) . .
C75 C73 C74 124.0(5) . .
O17 C74 C73 110.9(4) . .
O17 C74 Na9 48.61(18) . .
C73 C74 Na9 84.3(2) . .
O17 C74 H74A 109.5 . .
C73 C74 H74A 109.5 . .
Na9 C74 H74A 82.0 . .
O17 C74 H74B 109.5 . .
C73 C74 H74B 109.5 . .
Na9 C74 H74B 158.0 . .
H74A C74 H74B 108.0 . .
C76 C75 C73 120.5(6) . .
C76 C75 H75 119.8 . .
C73 C75 H75 119.8 . .
C75 C76 C77 118.5(6) . .
C75 C76 H76 120.7 . .
C77 C76 H76 120.7 . .
C76 C77 C78 118.6(5) . .
C76 C77 H77 120.7 . .
C78 C77 H77 120.7 . .
N13 C78 C77 123.4(5) . .
N13 C78 H78 118.3 . .
C77 C78 H78 118.3 . .
O21 C79 C80 112.1(4) . .
O21 C79 H79A 109.2 . .
C80 C79 H79A 109.2 . .
O21 C79 H79B 109.2 . .
C80 C79 H79B 109.2 . .
H79A C79 H79B 107.9 . .
N14 C80 C84 123.1(5) . .
N14 C80 C79 116.4(4) . .
C84 C80 C79 120.5(5) . .
N14 C81 C82 123.3(5) . .
N14 C81 H81 118.4 . .
C82 C81 H81 118.4 . .
C81 C82 C83 118.3(5) . .
C81 C82 H82 120.9 . .
C83 C82 H82 120.9 . .
C84 C83 C82 119.4(5) . .
C84 C83 H83 120.3 . .
C82 C83 H83 120.3 . .
C83 C84 C80 118.0(5) . .
C83 C84 H84 121.0 . .
C80 C84 H84 121.0 . .
O20 C85 C86 113.6(4) . .
O20 C85 H85A 108.9 . .
C86 C85 H85A 108.9 . .
O20 C85 H85B 108.9 . .
C86 C85 H85B 108.9 . .
H85A C85 H85B 107.7 . .
N15 C86 C90 121.8(4) . .
N15 C86 C85 115.9(4) . .
C90 C86 C85 122.2(4) . .
N15 C87 C88 122.4(5) . .
N15 C87 H87 118.8 . .
C88 C87 H87 118.8 . .
C89 C88 C87 118.2(5) . .
C89 C88 H88 120.9 . .
C87 C88 H88 120.9 . .
C88 C89 C90 119.3(5) . .
C88 C89 H89 120.3 . .
C90 C89 H89 120.3 . .
C86 C90 C89 119.1(4) . .
C86 C90 H90 120.4 . .
C89 C90 H90 120.4 . .
O15 C91 C92 112.0(4) . .
O15 C91 H91A 109.2 . .
C92 C91 H91A 109.2 . .
O15 C91 H91B 109.2 . .
C92 C91 H91B 109.2 . .
H91A C91 H91B 107.9 . .
N16 C92 C96 121.2(5) . .
N16 C92 C91 115.0(4) . .
C96 C92 C91 123.8(4) . .
N16 C93 C94 122.9(5) . .
N16 C93 H93 118.6 . .
C94 C93 H93 118.6 . .
C93 C94 C95 117.4(5) . .
C93 C94 H94 121.3 . .
C95 C94 H94 121.3 . .
C96 C95 C94 118.6(5) . .
C96 C95 H95 120.7 . .
C94 C95 H95 120.7 . .
C95 C96 C92 120.6(5) . .
C95 C96 H96 119.7 . .
C92 C96 H96 119.7 . .
O22 C97 C98 115.3(4) . .
O22 C97 H97A 108.4 . .
C98 C97 H97A 108.4 . .
O22 C97 H97B 108.4 . .
C98 C97 H97B 108.4 . .
H97A C97 H97B 107.5 . .
N17 C98 C102 123.1(5) . .
N17 C98 C97 116.7(5) . .
C102 C98 C97 120.3(5) . .
N17 C99 C100 124.4(6) . .
N17 C99 H99 117.8 . .
C100 C99 H99 117.8 . .
C101 C100 C99 117.8(6) . .
C101 C100 H100 121.1 . .
C99 C100 H100 121.1 . .
C100 C101 C102 119.0(6) . .
C100 C101 H101 120.5 . .
C102 C101 H101 120.5 . .
C98 C102 C101 119.2(6) . .
C98 C102 H102 120.4 . .
C101 C102 H102 120.4 . .
O14 C103 C104 111.7(4) . .
O14 C103 H10A 109.3 . .
C104 C103 H10A 109.3 . .
O14 C103 H10B 109.3 . .
C104 C103 H10B 109.3 . .
H10A C103 H10B 107.9 . .
N18 C104 C108 122.7(4) . .
N18 C104 C103 117.3(4) . .
C108 C104 C103 120.0(4) . .
N18 C105 C106 123.7(4) . .
N18 C105 H105 118.1 . .
C106 C105 H105 118.1 . .
C107 C106 C105 117.8(4) . .
C107 C106 H106 121.1 . .
C105 C106 H106 121.1 . .
C106 C107 C108 121.3(4) . .
C106 C107 H107 119.3 . .
C108 C107 H107 119.3 . .
C107 C108 C104 116.2(5) . .
C107 C108 H108 121.9 . .
C104 C108 H108 121.9 . .
N19 C109 C111 121.3(5) . .
N19 C109 C110 116.6(4) . .
C111 C109 C110 122.1(5) . .
O13 C110 C109 111.6(4) . .
O13 C110 H11A 109.3 . .
C109 C110 H11A 109.3 . .
O13 C110 H11B 109.3 . .
C109 C110 H11B 109.3 . .
H11A C110 H11B 108.0 . .
C112 C111 C109 119.5(5) . .
C112 C111 H111 120.2 . .
C109 C111 H111 120.2 . .
C111 C112 C113 119.3(6) . .
C111 C112 H112 120.3 . .
C113 C112 H112 120.3 . .
C112 C113 C114 118.5(6) . .
C112 C113 H113 120.8 . .
C114 C113 H113 120.8 . .
N19 C114 C113 121.5(5) . .
N19 C114 H114 119.3 . .
C113 C114 H114 119.3 . .
O12 C115 C116 114.9(4) . .
O12 C115 H11C 108.5 . .
C116 C115 H11C 108.5 . .
O12 C115 H11D 108.5 . .
C116 C115 H11D 108.5 . .
H11C C115 H11D 107.5 . .
N20 C116 C120 124.6(5) . .
N20 C116 C115 116.3(5) . .
C120 C116 C115 119.0(5) . .
N20 C117 C118 122.1(6) . .
N20 C117 H117 119.0 . .
C118 C117 H117 119.0 . .
C117 C118 C119 118.7(6) . .
C117 C118 H118 120.6 . .
C119 C118 H118 120.6 . .
C120 C119 C118 120.1(6) . .
C120 C119 H119 119.9 . .
C118 C119 H119 119.9 . .
C119 C120 C116 117.6(6) . .
C119 C120 H120 121.2 . .
C116 C120 H120 121.2 . .

loop_
_geom_bond_atom_site_label_1
_geom_bond_atom_site_label_2
_geom_bond_distance
_geom_bond_site_symmetry_2
Ni1 O2 2.021(3) .
Ni1 O3 2.024(2) .
Ni1 O1 2.058(3) .
Ni1 N9 2.108(3) .
Ni1 N10 2.118(4) .
Ni1 N8 2.155(4) .
Ni1 Na2 3.2157(16) .
Ni1 Na3 3.2465(16) .
Ni1 Na1 3.2638(17) .
Ni2 O5 2.019(3) .
Ni2 O7 2.025(3) .
Ni2 O6 2.062(3) .
Ni2 N2 2.119(4) .
Ni2 N1 2.147(3) .
Ni2 N3 2.156(4) .
Ni2 Na3 3.2772(18) 2_766
Ni2 Na4 3.2900(17) .
Ni3 O8 2.027(3) .
Ni3 O10 2.042(3) .
Ni3 O9 2.058(3) .
Ni3 N7 2.099(5) .
Ni3 N6 2.115(3) .
Ni3 N4 2.136(4) .
Ni3 Na5 3.2029(18) .
Ni3 Na1 3.2952(17) .
Ni3 Na4 3.3054(17) .
Ni4 O12 2.018(3) .
Ni4 O20 2.038(3) .
Ni4 O21 2.049(3) .
Ni4 N14 2.110(3) .
Ni4 N20 2.130(4) .
Ni4 N15 2.137(4) .
Ni4 Na10 3.2122(18) .
Ni4 Na6 3.2798(17) .
Ni4 Na9 3.2956(16) .
Ni5 O15 2.019(3) .
Ni5 O14 2.021(3) .
Ni5 O13 2.055(3) .
Ni5 N18 2.104(3) .
Ni5 N19 2.129(4) .
Ni5 N16 2.156(4) .
Ni5 Na7 3.1864(15) .
Ni5 Na8 3.2223(17) .
Ni5 Na6 3.2253(18) .
Ni6 O17 2.005(3) .
Ni6 O19 2.026(2) .
Ni6 O18 2.059(3) .
Ni6 N12 2.107(4) .
Ni6 N13 2.123(4) .
Ni6 N11 2.129(3) .
Ni6 Na9 3.2661(16) .
Ni6 Na8 3.2824(18) 2
Na1 O1 2.285(3) .
Na1 O8 2.289(3) .
Na1 O4 2.339(3) .
Na1 O9 2.397(3) .
Na1 O2 2.421(3) .
Na2 O2 2.282(3) .
Na2 O11 2.320(3) 2_766
Na2 O3 2.332(3) .
Na2 O4 2.377(3) .
Na2 O7 2.413(3) .
Na2 C7 3.053(6) .
Na3 O3 2.262(3) .
Na3 O5 2.304(3) 2_766
Na3 O6 2.398(3) 2_766
Na3 O1 2.451(3) .
Na3 O4 2.453(3) .
Na3 Ni2 3.2772(18) 2_766
Na4 O10 2.332(3) .
Na4 O7 2.375(3) .
Na4 O4 2.379(3) .
Na4 O5 2.394(3) .
Na4 O8 2.462(3) .
Na4 C14 3.073(5) .
Na4 H4O 2.50(4) .
Na5 O9 2.225(3) .
Na5 O10 2.370(4) .
Na5 O4 2.408(3) .
Na5 O11 2.444(4) .
Na5 N5 2.548(5) .
Na5 H4O 2.54(5) .
Na6 O13 2.275(3) .
Na6 O12 2.285(3) .
Na6 O16 2.340(3) .
Na6 O21 2.392(3) .
Na6 O14 2.427(3) .
Na7 O14 2.286(3) .
Na7 O15 2.316(3) .
Na7 O22 2.365(3) .
Na7 O16 2.381(3) .
Na7 O19 2.388(3) .
Na7 C67 2.960(5) .
Na8 O15 2.258(3) .
Na8 O17 2.316(3) 2
Na8 O13 2.404(3) .
Na8 O18 2.406(3) 2
Na8 O16 2.497(3) .
Na8 Ni6 3.2823(18) 2
Na9 O20 2.306(3) .
Na9 O19 2.322(3) .
Na9 O16 2.400(3) .
Na9 O17 2.409(3) .
Na9 O12 2.479(3) .
Na9 C74 3.095(5) .
Na9 H16O 2.58(4) .
Na10 O21 2.251(3) .
Na10 O20 2.398(3) .
Na10 O16 2.402(3) .
Na10 O22 2.410(3) 2
Na10 N17 2.527(4) 2
Na10 H16O 2.44(5) .
O1 C55 1.381(5) .
O2 C49 1.384(5) .
O3 C43 1.369(5) .
O4 H4O 0.90(4) .
O5 C14 1.397(5) .
O5 Na3 2.304(3) 2_766
O6 C1 1.396(4) .
O6 Na3 2.398(3) 2_766
O7 C7 1.382(5) .
O8 C38 1.370(6) .
O9 C31 1.387(5) .
O10 C19 1.379(5) .
O11 C25 1.395(6) .
O11 Na2 2.320(3) 2_766
O12 C115 1.386(5) .
O13 C110 1.374(4) .
O14 C103 1.383(5) .
O15 C91 1.389(5) .
O16 H16O 0.883(10) .
O17 C74 1.404(5) .
O17 Na8 2.316(3) 2
O18 C61 1.391(4) .
O18 Na8 2.406(3) 2
O19 C67 1.386(5) .
O20 C85 1.390(5) .
O21 C79 1.367(4) .
O22 C97 1.403(5) .
O22 Na10 2.410(3) 2
N1 C3 1.319(5) .
N1 C2 1.337(5) .
N2 C8 1.363(5) .
N2 C9 1.367(6) .
N3 C18 1.339(6) .
N3 C13 1.357(6) .
N4 C20 1.351(5) .
N4 C21 1.361(6) .
N5 C26 1.334(6) .
N5 C27 1.349(6) .
N6 C32 1.336(6) .
N6 C33 1.331(6) .
N7 C42 1.352(6) .
N7 C37 1.370(7) .
N8 C44 1.332(5) .
N8 C45 1.332(6) .
N9 C50 1.338(5) .
N9 C51 1.360(5) .
N10 C56 1.318(6) .
N10 C57 1.344(6) .
N11 C62 1.341(5) .
N11 C63 1.359(5) .
N12 C68 1.354(5) .
N12 C69 1.369(5) .
N13 C73 1.333(6) .
N13 C78 1.348(6) .
N14 C80 1.330(6) .
N14 C81 1.352(6) .
N15 C87 1.335(5) .
N15 C86 1.339(5) .
N16 C93 1.350(6) .
N16 C92 1.353(5) .
N17 C99 1.342(6) .
N17 C98 1.350(6) .
N17 Na10 2.527(4) 2
N18 C104 1.328(5) .
N18 C105 1.351(5) .
N19 C109 1.321(5) .
N19 C114 1.348(6) .
N20 C116 1.319(6) .
N20 C117 1.353(6) .
C1 C2 1.527(6) .
C1 H1A 0.9900 .
C1 H1B 0.9900 .
C2 C6 1.385(6) .
C3 C4 1.370(6) .
C3 H3 0.9500 .
C4 C5 1.402(7) .
C4 H4 0.9500 .
C5 C6 1.381(7) .
C5 H5 0.9500 .
C6 H6 0.9500 .
C7 C8 1.490(6) .
C7 H7A 0.9900 .
C7 H7B 0.9900 .
C8 C12 1.382(7) .
C9 C10 1.358(7) .
C9 H9 0.9500 .
C10 C11 1.420(7) .
C10 H10 0.9500 .
C11 C12 1.361(7) .
C11 H11 0.9500 .
C12 H12 0.9500 .
C13 C15 1.372(6) .
C13 C14 1.492(6) .
C14 H14A 0.9900 .
C14 H14B 0.9900 .
C15 C17 1.389(7) .
C15 H15 0.9500 .
C16 C17 1.376(7) .
C16 C18 1.416(7) .
C16 H16 0.9500 .
C17 H17 0.9500 .
C18 H18 0.9500 .
C19 C20 1.525(6) .
C19 H19A 0.9900 .
C19 H19B 0.9900 .
C20 C24 1.411(7) .
C21 C22 1.377(7) .
C21 H21 0.9500 .
C22 C23 1.375(7) .
C22 H22 0.9500 .
C23 C24 1.377(7) .
C23 H23 0.9500 .
C24 H24 0.9500 .
C25 C26 1.502(6) .
C25 H25A 0.9900 .
C25 H25B 0.9900 .
C26 C30 1.388(7) .
C27 C28 1.376(8) .
C27 H27 0.9500 .
C28 C29 1.358(8) .
C28 H28 0.9500 .
C29 C30 1.373(7) .
C29 H29 0.9500 .
C30 H30 0.9500 .
C31 C32 1.519(6) .
C31 H31A 0.9900 .
C31 H31B 0.9900 .
C32 C36 1.393(6) .
C33 C34 1.374(6) .
C33 H33 0.9500 .
C34 C35 1.373(7) .
C34 H34 0.9500 .
C35 C36 1.382(7) .
C35 H35 0.9500 .
C36 H36 0.9500 .
C37 C39 1.382(7) .
C37 C38 1.523(7) .
C38 H38A 0.9900 .
C38 H38B 0.9900 .
C39 C41 1.390(8) .
C39 H39 0.9500 .
C40 C42 1.319(9) .
C40 C41 1.423(10) .
C40 H40 0.9500 .
C41 H41 0.9500 .
C42 H42 0.9500 .
C43 C44 1.520(6) .
C43 H43A 0.9900 .
C43 H43B 0.9900 .
C44 C48 1.399(6) .
C45 C46 1.392(7) .
C45 H45 0.9500 .
C46 C47 1.371(7) .
C46 H46 0.9500 .
C47 C48 1.376(7) .
C47 H47 0.9500 .
C48 H48 0.9500 .
C49 C50 1.522(6) .
C49 H49A 0.9900 .
C49 H49B 0.9900 .
C50 C54 1.384(6) .
C51 C52 1.387(6) .
C51 H51 0.9500 .
C52 C53 1.402(6) .
C52 H52 0.9500 .
C53 C54 1.380(6) .
C53 H53 0.9500 .
C54 H54 0.9500 .
C55 C56 1.525(6) .
C55 H55A 0.9900 .
C55 H55B 0.9900 .
C56 C60 1.395(6) .
C57 C58 1.377(7) .
C57 H57 0.9500 .
C58 C59 1.368(8) .
C58 H58 0.9500 .
C59 C60 1.356(7) .
C59 H59 0.9500 .
C60 H60 0.9500 .
C61 C62 1.498(6) .
C61 H61A 0.9900 .
C61 H61B 0.9900 .
C62 C66 1.397(6) .
C63 C64 1.369(6) .
C63 H63 0.9500 .
C64 C65 1.363(7) .
C64 H64 0.9500 .
C65 C66 1.397(7) .
C65 H65 0.9500 .
C66 H66 0.9500 .
C67 C68 1.506(6) .
C67 H67A 0.9900 .
C67 H67B 0.9900 .
C68 C72 1.405(6) .
C69 C70 1.338(7) .
C69 H69 0.9500 .
C70 C71 1.384(7) .
C70 H70 0.9500 .
C71 C72 1.363(6) .
C71 H71 0.9500 .
C72 H72 0.9500 .
C73 C75 1.407(6) .
C73 C74 1.491(6) .
C74 H74A 0.9900 .
C74 H74B 0.9900 .
C75 C76 1.367(7) .
C75 H75 0.9500 .
C76 C77 1.371(7) .
C76 H76 0.9500 .
C77 C78 1.389(6) .
C77 H77 0.9500 .
C78 H78 0.9500 .
C79 C80 1.530(6) .
C79 H79A 0.9900 .
C79 H79B 0.9900 .
C80 C84 1.403(6) .
C81 C82 1.375(6) .
C81 H81 0.9500 .
C82 C83 1.400(7) .
C82 H82 0.9500 .
C83 C84 1.385(7) .
C83 H83 0.9500 .
C84 H84 0.9500 .
C85 C86 1.514(6) .
C85 H85A 0.9900 .
C85 H85B 0.9900 .
C86 C90 1.372(6) .
C87 C88 1.396(7) .
C87 H87 0.9500 .
C88 C89 1.371(7) .
C88 H88 0.9500 .
C89 C90 1.396(6) .
C89 H89 0.9500 .
C90 H90 0.9500 .
C91 C92 1.493(6) .
C91 H91A 0.9900 .
C91 H91B 0.9900 .
C92 C96 1.397(6) .
C93 C94 1.401(6) .
C93 H93 0.9500 .
C94 C95 1.432(7) .
C94 H94 0.9500 .
C95 C96 1.373(7) .
C95 H95 0.9500 .
C96 H96 0.9500 .
C97 C98 1.515(6) .
C97 H97A 0.9900 .
C97 H97B 0.9900 .
C98 C102 1.369(7) .
C99 C100 1.387(8) .
C99 H99 0.9500 .
C100 C101 1.371(8) .
C100 H100 0.9500 .
C101 C102 1.397(8) .
C101 H101 0.9500 .
C102 H102 0.9500 .
C103 C104 1.524(5) .
C103 H10A 0.9900 .
C103 H10B 0.9900 .
C104 C108 1.435(6) .
C105 C106 1.379(6) .
C105 H105 0.9500 .
C106 C107 1.375(6) .
C106 H106 0.9500 .
C107 C108 1.393(6) .
C107 H107 0.9500 .
C108 H108 0.9500 .
C109 C111 1.423(6) .
C109 C110 1.530(6) .
C110 H11A 0.9900 .
C110 H11B 0.9900 .
C111 C112 1.356(7) .
C111 H111 0.9500 .
C112 C113 1.396(8) .
C112 H112 0.9500 .
C113 C114 1.407(7) .
C113 H113 0.9500 .
C114 H114 0.9500 .
C115 C116 1.508(6) .
C115 H11C 0.9900 .
C115 H11D 0.9900 .
C116 C120 1.400(7) .
C117 C118 1.388(8) .
C117 H117 0.9500 .
C118 C119 1.385(8) .
C118 H118 0.9500 .
C119 C120 1.340(7) .
C119 H119 0.9500 .
C120 H120 0.9500 .

loop_
_platon_squeeze_void_nr
_platon_squeeze_void_average_x
_platon_squeeze_void_average_y
_platon_squeeze_void_average_z
_platon_squeeze_void_volume
_platon_squeeze_void_count_electrons
_platon_squeeze_void_content
1 -0.500 0.635 0.174 3375 1868 ' '
